data_4122180
loop_
_publ_author_name
'Keane, Andrew J.'
'Yonke, Brendan L.'
'Hirotsu, Masakazu'
'Zavalij, Peter Y.'
'Sita, Lawrence R.'

_publ_section_title
;
 Fine-tuning the energy barrier for metal-mediated dinitrogen n\\tb n bond
 cleavage.
;
_journal_issue 28
_journal_name_full 'Journal of the American Chemical Society'
_journal_page_first 9906
_journal_page_last 9909
_journal_paper_doi 10.1021/ja505309j
_journal_volume 136
_journal_year 2014
_chemical_formula_moiety 'C46 H68 N6 O Ta2'
_chemical_formula_sum 'C46 H68 N6 O Ta2'
_chemical_formula_weight 1082.96
_chemical_name_common cmpd9b
_chemical_name_systematic
;
cmpd9b
;
_space_group_IT_number 2
_symmetry_cell_setting triclinic
_symmetry_space_group_name_Hall '-P 1'
_symmetry_space_group_name_H-M 'P -1'
_atom_sites_solution_hydrogens geom
_atom_sites_solution_primary direct
_atom_sites_solution_secondary difmap
_audit_creation_method 'SHELXL-97 & ZCIF'
_cell_angle_alpha 95.3168(19)
_cell_angle_beta 93.183(2)
_cell_angle_gamma 92.545(2)
_cell_formula_units_Z 4
_cell_length_a 10.3290(13)
_cell_length_b 17.301(2)
_cell_length_c 25.090(3)
_cell_measurement_reflns_used 21244
_cell_measurement_temperature 150(2)
_cell_measurement_theta_max 31.9
_cell_measurement_theta_min 2.2
_cell_volume 4451.9(9)
_computing_cell_refinement Apex2
_computing_data_collection 'Apex2 (Bruker, 2005)'
_computing_data_reduction Apex2
_computing_molecular_graphics 'XSHEL (Bruker, 2004)'
_computing_publication_material SHELXL-97
_computing_structure_refinement 'SHELXL-97 (Sheldrick, 2008)'
_computing_structure_solution 'SHELXS-97 (Sheldrick, 2008)'
_diffrn_ambient_temperature 150(2)
_diffrn_detector 'CCD area detector'
_diffrn_detector_area_resol_mean 11.198
_diffrn_detector_type 'Bruker Smart Apex II'
_diffrn_measured_fraction_theta_full 0.996
_diffrn_measured_fraction_theta_max 0.996
_diffrn_measurement_details 610,610,610,300
_diffrn_measurement_device_type 'three-circle diffractometer'
_diffrn_measurement_method '\f and \w scans'
_diffrn_measurement_specimen_support 'MiTeGen loop'
_diffrn_orient_matrix_type standard
_diffrn_orient_matrix_UB_11 -0.0444154
_diffrn_orient_matrix_UB_12 0.0501114
_diffrn_orient_matrix_UB_13 -0.0007866
_diffrn_orient_matrix_UB_21 0.0058411
_diffrn_orient_matrix_UB_22 -0.0028942
_diffrn_orient_matrix_UB_23 -0.0397792
_diffrn_orient_matrix_UB_31 -0.0861318
_diffrn_orient_matrix_UB_32 -0.0293018
_diffrn_orient_matrix_UB_33 -0.0050019
_diffrn_radiation_monochromator graphite
_diffrn_radiation_source 'fine-focus sealed tube'
_diffrn_radiation_type MoK\a
_diffrn_radiation_wavelength 0.71073
_diffrn_reflns_av_R_equivalents 0.0259
_diffrn_reflns_av_sigmaI/netI 0.0360
_diffrn_reflns_limit_h_max 13
_diffrn_reflns_limit_h_min -13
_diffrn_reflns_limit_k_max 22
_diffrn_reflns_limit_k_min -22
_diffrn_reflns_limit_l_max 31
_diffrn_reflns_limit_l_min -32
_diffrn_reflns_number 48359
_diffrn_reflns_theta_full 27.50
_diffrn_reflns_theta_max 27.50
_diffrn_reflns_theta_min 1.92
_diffrn_source_current 30.00
_diffrn_source_voltage 50.00
_exptl_absorpt_coefficient_mu 4.952
_exptl_absorpt_correction_T_max 0.906
_exptl_absorpt_correction_T_min 0.479
_exptl_absorpt_correction_type multi-scan
_exptl_absorpt_process_details 'SADABS (Sheldrick, 1996)'
_exptl_crystal_colour pink
_exptl_crystal_density_diffrn 1.616
_exptl_crystal_density_method 'not measured'
_exptl_crystal_description plate
_exptl_crystal_F_000 2160
_exptl_crystal_id 'Sita/Yonke BY-6-092 150K'
_exptl_crystal_size_max 0.25
_exptl_crystal_size_mid 0.115
_exptl_crystal_size_min 0.02
_refine_diff_density_max 1.000
_refine_diff_density_min -0.970
_refine_diff_density_rms 0.111
_refine_ls_extinction_method none
_refine_ls_goodness_of_fit_ref 1.001
_refine_ls_hydrogen_treatment constr
_refine_ls_matrix_type full
_refine_ls_number_parameters 1027
_refine_ls_number_reflns 20406
_refine_ls_number_restraints 0
_refine_ls_restrained_S_all 1.001
_refine_ls_R_factor_all 0.0351
_refine_ls_R_factor_gt 0.0246
_refine_ls_shift/su_max 0.005
_refine_ls_shift/su_mean 0.000
_refine_ls_structure_factor_coef Fsqd
_refine_ls_weighting_details 'w=1/[\s^2^(Fo^2^)+(0.01P)^2^+5.818P], P=(max(Fo^2^,0)+2Fc^2^)/3'
_refine_ls_weighting_scheme calc
_refine_ls_wR_factor_gt 0.0443
_refine_ls_wR_factor_ref 0.0462
_reflns_number_gt 17028
_reflns_number_total 20406
_reflns_threshold_expression >2sigma(I)
_cod_data_source_file ja505309j_si_002.cif
_cod_data_source_block cmpd9b
_cod_depositor_comments
;
The following automatic conversions were performed:

'_symmetry_cell_setting' value 'Triclinic' changed to 'triclinic'
according to
/usr/data/users/saulius/crontab/automatic-downloads/rss-feeds/ACS/lib/dictionaries/cif_core.dic
dictionary named 'cif_core.dic' version 2.4.2 from 2011-04-26.

Automatic conversion script
Id: cif_fix_values 2281 2013-09-26 08:29:07Z andrius 

 Adding full bibliography for 4122168--4122182.cif.
;
_cod_original_cell_volume 4452.1(10)
_cod_original_sg_symbol_H-M P-1
_cod_database_code 4122180

loop_
_symmetry_equiv_pos_as_xyz
'x, y, z'
'-x, -y, -z'

loop_
_atom_site_label
_atom_site_type_symbol
_atom_site_fract_x
_atom_site_fract_y
_atom_site_fract_z
_atom_site_U_iso_or_equiv
_atom_site_adp_type
_atom_site_occupancy
_atom_site_symmetry_multiplicity
_atom_site_calc_flag
_atom_site_refinement_flags
Ta1A Ta 0.248129(12) 0.802271(7) 0.697997(5) 0.01488(3) Uani 1 1 d .
Ta2A Ta 0.312123(12) 0.867371(7) 0.807086(5) 0.01550(3) Uani 1 1 d .
O1A O 0.1539(2) 0.83481(12) 0.76190(8) 0.0173(5) Uani 1 1 d .
N1A N 0.3976(2) 0.79014(15) 0.74649(10) 0.0183(6) Uani 1 1 d .
N2A N 0.4030(2) 0.87636(15) 0.74228(10) 0.0187(6) Uani 1 1 d .
C10A C 0.1858(3) 0.66805(18) 0.71089(13) 0.0215(7) Uani 1 1 d .
C11A C 0.0723(3) 0.69717(19) 0.68760(14) 0.0235(7) Uani 1 1 d .
C12A C 0.0979(3) 0.71136(19) 0.63451(13) 0.0235(7) Uani 1 1 d .
C13A C 0.2258(3) 0.68993(19) 0.62477(13) 0.0225(7) Uani 1 1 d .
C14A C 0.2803(3) 0.66278(18) 0.67215(13) 0.0215(7) Uani 1 1 d .
C15A C 0.2041(4) 0.6376(2) 0.76467(14) 0.0310(9) Uani 1 1 d .
H15A H 0.2395 0.5859 0.7603 0.046 Uiso 1 1 calc R
H15B H 0.1203 0.6341 0.7810 0.046 Uiso 1 1 calc R
H15C H 0.2645 0.6729 0.7879 0.046 Uiso 1 1 calc R
C16A C -0.0538(3) 0.7082(2) 0.71359(15) 0.0342(9) Uani 1 1 d .
H16A H -0.0481 0.7572 0.7367 0.051 Uiso 1 1 calc R
H16B H -0.0715 0.6650 0.7352 0.051 Uiso 1 1 calc R
H16C H -0.1241 0.7094 0.6858 0.051 Uiso 1 1 calc R
C17A C 0.0013(4) 0.7312(2) 0.59172(15) 0.0380(10) Uani 1 1 d .
H17A H -0.0307 0.6836 0.5699 0.057 Uiso 1 1 calc R
H17B H 0.0430 0.7668 0.5689 0.057 Uiso 1 1 calc R
H17C H -0.0716 0.7562 0.6084 0.057 Uiso 1 1 calc R
C18A C 0.2815(4) 0.6863(2) 0.57070(14) 0.0348(9) Uani 1 1 d .
H18A H 0.2310 0.6476 0.5460 0.052 Uiso 1 1 calc R
H18B H 0.3720 0.6717 0.5739 0.052 Uiso 1 1 calc R
H18C H 0.2780 0.7374 0.5569 0.052 Uiso 1 1 calc R
C19A C 0.4084(4) 0.6262(2) 0.68043(15) 0.0325(9) Uani 1 1 d .
H19A H 0.4629 0.6584 0.7079 0.049 Uiso 1 1 calc R
H19B H 0.4522 0.6222 0.6467 0.049 Uiso 1 1 calc R
H19C H 0.3936 0.5742 0.6921 0.049 Uiso 1 1 calc R
C20A C 0.2658(3) 1.00328(18) 0.80086(14) 0.0240(7) Uani 1 1 d .
C21A C 0.3884(3) 1.00383(19) 0.82966(14) 0.0239(7) Uani 1 1 d .
C22A C 0.3672(4) 0.97664(19) 0.87991(14) 0.0278(8) Uani 1 1 d .
C23A C 0.2329(4) 0.9593(2) 0.88259(15) 0.0305(8) Uani 1 1 d .
C24A C 0.1689(3) 0.97606(19) 0.83407(16) 0.0293(8) Uani 1 1 d .
C25A C 0.2440(4) 1.0361(2) 0.74860(15) 0.0387(10) Uani 1 1 d .
H25A H 0.1527 1.0269 0.7359 0.058 Uiso 1 1 calc R
H25B H 0.2993 1.0110 0.7223 0.058 Uiso 1 1 calc R
H25C H 0.2657 1.0922 0.7531 0.058 Uiso 1 1 calc R
C26A C 0.5130(4) 1.0344(2) 0.80982(17) 0.0382(10) Uani 1 1 d .
H26A H 0.5170 1.0913 0.8145 0.057 Uiso 1 1 calc R
H26B H 0.5173 1.0167 0.7717 0.057 Uiso 1 1 calc R
H26C H 0.5864 1.0151 0.8303 0.057 Uiso 1 1 calc R
C27A C 0.4623(5) 0.9776(2) 0.92748(16) 0.0476(12) Uani 1 1 d .
H27A H 0.4342 1.0131 0.9569 0.071 Uiso 1 1 calc R
H27B H 0.5484 0.9953 0.9176 0.071 Uiso 1 1 calc R
H27C H 0.4662 0.9251 0.9390 0.071 Uiso 1 1 calc R
C28A C 0.1688(5) 0.9408(2) 0.93233(17) 0.0542(13) Uani 1 1 d .
H28A H 0.2234 0.9070 0.9522 0.081 Uiso 1 1 calc R
H28B H 0.0840 0.9142 0.9224 0.081 Uiso 1 1 calc R
H28C H 0.1572 0.9890 0.9549 0.081 Uiso 1 1 calc R
C29A C 0.0246(4) 0.9687(2) 0.82192(19) 0.0470(12) Uani 1 1 d .
H29A H 0.0006 1.0028 0.7943 0.070 Uiso 1 1 calc R
H29B H -0.0197 0.9837 0.8546 0.070 Uiso 1 1 calc R
H29C H -0.0012 0.9147 0.8090 0.070 Uiso 1 1 calc R
N31A N 0.3562(2) 0.84763(16) 0.63196(10) 0.0192(6) Uani 1 1 d .
N32A N 0.1647(3) 0.89379(16) 0.64810(11) 0.0223(6) Uani 1 1 d .
C30A C 0.2692(3) 0.89897(18) 0.61978(12) 0.0187(7) Uani 1 1 d .
C31A C 0.2890(3) 0.9559(2) 0.57908(14) 0.0245(8) Uani 1 1 d .
C32A C 0.3060(3) 0.9294(2) 0.52601(14) 0.0286(8) Uani 1 1 d .
H32A H 0.3067 0.8752 0.5157 0.034 Uiso 1 1 calc R
C33A C 0.3219(4) 0.9823(2) 0.48805(15) 0.0358(9) Uani 1 1 d .
H33A H 0.3334 0.9641 0.4518 0.043 Uiso 1 1 calc R
C34A C 0.3211(4) 1.0609(2) 0.50292(16) 0.0383(10) Uani 1 1 d .
H34A H 0.3309 1.0967 0.4768 0.046 Uiso 1 1 calc R
C35A C 0.3062(4) 1.0877(2) 0.55558(16) 0.0354(9) Uani 1 1 d .
H35A H 0.3072 1.1420 0.5659 0.043 Uiso 1 1 calc R
C36A C 0.2898(3) 1.0353(2) 0.59344(15) 0.0300(8) Uani 1 1 d .
H36A H 0.2790 1.0540 0.6297 0.036 Uiso 1 1 calc R
C37A C 0.4926(3) 0.8565(2) 0.61808(13) 0.0224(7) Uani 1 1 d .
H37A H 0.4945 0.8541 0.5782 0.027 Uiso 1 1 calc R
C38A C 0.5690(3) 0.7903(2) 0.63734(14) 0.0275(8) Uani 1 1 d .
H38A H 0.5651 0.7905 0.6763 0.041 Uiso 1 1 calc R
H38B H 0.6596 0.7969 0.6283 0.041 Uiso 1 1 calc R
H38C H 0.5314 0.7407 0.6198 0.041 Uiso 1 1 calc R
C39A C 0.5599(3) 0.9337(2) 0.64219(15) 0.0302(8) Uani 1 1 d .
H39A H 0.5145 0.9771 0.6285 0.045 Uiso 1 1 calc R
H39B H 0.6502 0.9361 0.6321 0.045 Uiso 1 1 calc R
H39C H 0.5580 0.9374 0.6813 0.045 Uiso 1 1 calc R
C40A C 0.0505(3) 0.9412(2) 0.64116(15) 0.0286(8) Uani 1 1 d .
H40A H 0.0787 0.9965 0.6527 0.034 Uiso 1 1 calc R
C41A C -0.0507(3) 0.9171(3) 0.67818(17) 0.0410(10) Uani 1 1 d .
H41A H -0.0922 0.8668 0.6639 0.061 Uiso 1 1 calc R
H41B H -0.1164 0.9562 0.6809 0.061 Uiso 1 1 calc R
H41C H -0.0094 0.9126 0.7138 0.061 Uiso 1 1 calc R
C42A C -0.0112(4) 0.9381(3) 0.58365(17) 0.0428(11) Uani 1 1 d .
H42A H 0.0556 0.9508 0.5592 0.064 Uiso 1 1 calc R
H42B H -0.0792 0.9757 0.5824 0.064 Uiso 1 1 calc R
H42C H -0.0493 0.8857 0.5728 0.064 Uiso 1 1 calc R
N51A N 0.4884(2) 0.82305(15) 0.85367(10) 0.0185(6) Uani 1 1 d .
N52A N 0.2879(2) 0.77738(15) 0.86466(10) 0.0177(6) Uani 1 1 d .
C50A C 0.4152(3) 0.77047(18) 0.87491(12) 0.0187(7) Uani 1 1 d .
C51A C 0.4685(3) 0.70881(19) 0.90705(13) 0.0204(7) Uani 1 1 d .
C52A C 0.5282(3) 0.7280(2) 0.95798(14) 0.0259(8) Uani 1 1 d .
H52A H 0.5390 0.7810 0.9719 0.031 Uiso 1 1 calc R
C53A C 0.5722(3) 0.6709(2) 0.98864(15) 0.0304(8) Uani 1 1 d .
H53A H 0.6130 0.6846 1.0233 0.036 Uiso 1 1 calc R
C54A C 0.5563(3) 0.5939(2) 0.96847(15) 0.0298(8) Uani 1 1 d .
H54A H 0.5854 0.5544 0.9895 0.036 Uiso 1 1 calc R
C55A C 0.4986(3) 0.5738(2) 0.91809(15) 0.0282(8) Uani 1 1 d .
H55A H 0.4886 0.5206 0.9045 0.034 Uiso 1 1 calc R
C56A C 0.4550(3) 0.63068(19) 0.88709(14) 0.0232(7) Uani 1 1 d .
H56A H 0.4158 0.6165 0.8522 0.028 Uiso 1 1 calc R
C57A C 0.6293(3) 0.8134(2) 0.85024(14) 0.0271(8) Uani 1 1 d .
H57A H 0.6469 0.7599 0.8599 0.032 Uiso 1 1 calc R
C58A C 0.6740(4) 0.8194(3) 0.79452(16) 0.0487(12) Uani 1 1 d .
H58A H 0.6355 0.7755 0.7704 0.073 Uiso 1 1 calc R
H58B H 0.7688 0.8183 0.7953 0.073 Uiso 1 1 calc R
H58C H 0.6466 0.8682 0.7816 0.073 Uiso 1 1 calc R
C59A C 0.7117(4) 0.8706(3) 0.88956(16) 0.0438(11) Uani 1 1 d .
H59A H 0.7018 0.9235 0.8796 0.066 Uiso 1 1 calc R
H59B H 0.8030 0.8579 0.8885 0.066 Uiso 1 1 calc R
H59C H 0.6831 0.8671 0.9259 0.066 Uiso 1 1 calc R
C60A C 0.1869(3) 0.7279(2) 0.88604(13) 0.0217(7) Uani 1 1 d .
H60A H 0.1984 0.6730 0.8716 0.026 Uiso 1 1 calc R
C61A C 0.0547(3) 0.7510(2) 0.86467(15) 0.0287(8) Uani 1 1 d .
H61A H 0.0369 0.8027 0.8812 0.043 Uiso 1 1 calc R
H61B H -0.0125 0.7132 0.8734 0.043 Uiso 1 1 calc R
H61C H 0.0545 0.7520 0.8257 0.043 Uiso 1 1 calc R
C62A C 0.1885(4) 0.7305(2) 0.94694(14) 0.0348(9) Uani 1 1 d .
H62A H 0.2730 0.7149 0.9609 0.052 Uiso 1 1 calc R
H62B H 0.1198 0.6947 0.9571 0.052 Uiso 1 1 calc R
H62C H 0.1737 0.7834 0.9620 0.052 Uiso 1 1 calc R
Ta1B Ta 0.840386(12) 0.344423(8) 0.693326(5) 0.01616(3) Uani 1 1 d .
Ta2B Ta 0.815319(12) 0.381070(7) 0.806854(5) 0.01521(3) Uani 1 1 d .
O1B O 0.8777(2) 0.43549(12) 0.74728(8) 0.0185(5) Uani 1 1 d .
N1B N 0.8487(2) 0.27827(15) 0.75137(11) 0.0193(6) Uani 1 1 d .
N2B N 0.7158(2) 0.30745(16) 0.75535(11) 0.0207(6) Uani 1 1 d .
C10B C 1.0766(3) 0.3350(2) 0.68878(13) 0.0232(7) Uani 1 1 d .
C11B C 1.0224(3) 0.2649(2) 0.66129(14) 0.0244(7) Uani 1 1 d .
C12B C 0.9548(3) 0.2835(2) 0.61378(13) 0.0239(7) Uani 1 1 d .
C13B C 0.9663(3) 0.3652(2) 0.61218(13) 0.0218(7) Uani 1 1 d .
C14B C 1.0431(3) 0.3972(2) 0.65893(13) 0.0231(7) Uani 1 1 d .
C15B C 1.1673(3) 0.3379(3) 0.73768(15) 0.0394(10) Uani 1 1 d .
H15D H 1.2037 0.3911 0.7466 0.059 Uiso 1 1 calc R
H15E H 1.2378 0.3029 0.7307 0.059 Uiso 1 1 calc R
H15F H 1.1198 0.3215 0.7678 0.059 Uiso 1 1 calc R
C16B C 1.0491(4) 0.1857(2) 0.67764(17) 0.0407(10) Uani 1 1 d .
H16D H 1.0069 0.1460 0.6511 0.061 Uiso 1 1 calc R
H16E H 1.0149 0.1800 0.7128 0.061 Uiso 1 1 calc R
H16F H 1.1430 0.1792 0.6797 0.061 Uiso 1 1 calc R
C17B C 0.8987(4) 0.2287(2) 0.56766(15) 0.0360(9) Uani 1 1 d .
H17D H 0.9047 0.1751 0.5768 0.054 Uiso 1 1 calc R
H17E H 0.9473 0.2359 0.5359 0.054 Uiso 1 1 calc R
H17F H 0.8074 0.2394 0.5602 0.054 Uiso 1 1 calc R
C18B C 0.9269(4) 0.4063(2) 0.56433(14) 0.0347(9) Uani 1 1 d .
H18D H 0.9850 0.3936 0.5355 0.052 Uiso 1 1 calc R
H18E H 0.9326 0.4626 0.5742 0.052 Uiso 1 1 calc R
H18F H 0.8375 0.3898 0.5519 0.052 Uiso 1 1 calc R
C19B C 1.0889(4) 0.4808(2) 0.67179(15) 0.0346(9) Uani 1 1 d .
H19D H 1.0558 0.5009 0.7059 0.052 Uiso 1 1 calc R
H19E H 1.0568 0.5113 0.6432 0.052 Uiso 1 1 calc R
H19F H 1.1840 0.4847 0.6746 0.052 Uiso 1 1 calc R
C20B C 0.6085(3) 0.4444(2) 0.80987(14) 0.0251(8) Uani 1 1 d .
C21B C 0.6124(3) 0.3957(2) 0.85250(13) 0.0220(7) Uani 1 1 d .
C22B C 0.7109(3) 0.42686(19) 0.89081(13) 0.0206(7) Uani 1 1 d .
C23B C 0.7668(3) 0.49538(19) 0.87203(14) 0.0231(7) Uani 1 1 d .
C24B C 0.7022(3) 0.5063(2) 0.82261(14) 0.0275(8) Uani 1 1 d .
C25B C 0.5108(4) 0.4347(3) 0.76252(15) 0.0403(10) Uani 1 1 d .
H25D H 0.5016 0.3798 0.7486 0.061 Uiso 1 1 calc R
H25E H 0.5406 0.4657 0.7344 0.061 Uiso 1 1 calc R
H25F H 0.4268 0.4522 0.7738 0.061 Uiso 1 1 calc R
C26B C 0.5180(3) 0.3279(2) 0.85586(16) 0.0327(9) Uani 1 1 d .
H26D H 0.4321 0.3470 0.8628 0.049 Uiso 1 1 calc R
H26E H 0.5475 0.2978 0.8851 0.049 Uiso 1 1 calc R
H26F H 0.5130 0.2947 0.8219 0.049 Uiso 1 1 calc R
C27B C 0.7428(4) 0.3999(2) 0.94505(14) 0.0304(8) Uani 1 1 d .
H27D H 0.8358 0.3910 0.9489 0.046 Uiso 1 1 calc R
H27E H 0.6927 0.3514 0.9486 0.046 Uiso 1 1 calc R
H27F H 0.7208 0.4397 0.9730 0.046 Uiso 1 1 calc R
C28B C 0.8586(4) 0.5535(2) 0.90486(17) 0.0398(10) Uani 1 1 d .
H28D H 0.9138 0.5801 0.8810 0.060 Uiso 1 1 calc R
H28E H 0.9131 0.5265 0.9297 0.060 Uiso 1 1 calc R
H28F H 0.8088 0.5916 0.9253 0.060 Uiso 1 1 calc R
C29B C 0.7274(5) 0.5756(2) 0.79255(18) 0.0471(11) Uani 1 1 d .
H29D H 0.7186 0.6231 0.8163 0.071 Uiso 1 1 calc R
H29E H 0.6645 0.5742 0.7617 0.071 Uiso 1 1 calc R
H29F H 0.8155 0.5749 0.7800 0.071 Uiso 1 1 calc R
N31B N 0.6830(3) 0.39886(16) 0.64494(11) 0.0218(6) Uani 1 1 d .
N32B N 0.6832(3) 0.27175(16) 0.64561(11) 0.0226(6) Uani 1 1 d .
C30B C 0.6215(3) 0.3305(2) 0.62850(13) 0.0218(7) Uani 1 1 d .
C31B C 0.5003(3) 0.3205(2) 0.59254(13) 0.0252(8) Uani 1 1 d .
C32B C 0.3846(4) 0.3483(3) 0.60887(16) 0.0442(11) Uani 1 1 d .
H32B H 0.3798 0.3726 0.6442 0.053 Uiso 1 1 calc R
C33B C 0.2748(4) 0.3409(3) 0.57379(17) 0.0618(16) Uani 1 1 d .
H33B H 0.1949 0.3596 0.5853 0.074 Uiso 1 1 calc R
C34B C 0.2819(4) 0.3064(3) 0.52242(16) 0.0476(12) Uani 1 1 d .
H34B H 0.2070 0.3019 0.4984 0.057 Uiso 1 1 calc R
C35B C 0.3955(4) 0.2787(2) 0.50604(15) 0.0347(9) Uani 1 1 d .
H35B H 0.4002 0.2549 0.4705 0.042 Uiso 1 1 calc R
C36B C 0.5047(3) 0.2850(2) 0.54110(14) 0.0281(8) Uani 1 1 d .
H36B H 0.5836 0.2647 0.5296 0.034 Uiso 1 1 calc R
C37B C 0.6393(3) 0.4751(2) 0.63085(14) 0.0293(8) Uani 1 1 d .
H37B H 0.5600 0.4864 0.6508 0.035 Uiso 1 1 calc R
C38B C 0.7431(4) 0.5373(2) 0.65088(16) 0.0385(10) Uani 1 1 d .
H38D H 0.7777 0.5274 0.6866 0.058 Uiso 1 1 calc R
H38E H 0.7054 0.5884 0.6528 0.058 Uiso 1 1 calc R
H38F H 0.8134 0.5364 0.6262 0.058 Uiso 1 1 calc R
C39B C 0.6049(4) 0.4829(2) 0.57128(16) 0.0418(10) Uani 1 1 d .
H39D H 0.6777 0.4668 0.5501 0.063 Uiso 1 1 calc R
H39E H 0.5876 0.5371 0.5664 0.063 Uiso 1 1 calc R
H39F H 0.5276 0.4496 0.5593 0.063 Uiso 1 1 calc R
C40B C 0.6171(4) 0.1940(2) 0.64656(15) 0.0307(9) Uani 1 1 d .
H40B H 0.5830 0.1756 0.6092 0.037 Uiso 1 1 calc R
C41B C 0.7133(4) 0.1362(2) 0.66480(17) 0.0422(11) Uani 1 1 d .
H41D H 0.7814 0.1308 0.6392 0.063 Uiso 1 1 calc R
H41E H 0.6679 0.0856 0.6665 0.063 Uiso 1 1 calc R
H41F H 0.7524 0.1550 0.7004 0.063 Uiso 1 1 calc R
C42B C 0.5028(4) 0.1955(3) 0.68297(17) 0.0428(11) Uani 1 1 d .
H42D H 0.5343 0.2131 0.7199 0.064 Uiso 1 1 calc R
H42E H 0.4617 0.1432 0.6818 0.064 Uiso 1 1 calc R
H42F H 0.4392 0.2312 0.6705 0.064 Uiso 1 1 calc R
N51B N 1.0026(2) 0.37100(15) 0.85405(10) 0.0182(6) Uani 1 1 d .
N52B N 0.8460(2) 0.28222(15) 0.85893(10) 0.0181(6) Uani 1 1 d .
C50B C 0.9711(3) 0.30130(18) 0.86981(12) 0.0182(7) Uani 1 1 d .
C51B C 1.0666(3) 0.25152(18) 0.89517(13) 0.0210(7) Uani 1 1 d .
C52B C 1.1675(3) 0.22109(19) 0.86711(15) 0.0275(8) Uani 1 1 d .
H52B H 1.1772 0.2326 0.8312 0.033 Uiso 1 1 calc R
C53B C 1.2539(4) 0.1742(2) 0.89089(18) 0.0371(10) Uani 1 1 d .
H53B H 1.3225 0.1535 0.8712 0.045 Uiso 1 1 calc R
C54B C 1.2412(4) 0.1573(2) 0.94284(19) 0.0436(12) Uani 1 1 d .
H54B H 1.3001 0.1242 0.9587 0.052 Uiso 1 1 calc R
C55B C 1.1433(4) 0.1882(2) 0.97189(17) 0.0391(10) Uani 1 1 d .
H55B H 1.1355 0.1772 1.0080 0.047 Uiso 1 1 calc R
C56B C 1.0563(3) 0.2353(2) 0.94828(14) 0.0277(8) Uani 1 1 d .
H56B H 0.9891 0.2568 0.9684 0.033 Uiso 1 1 calc R
C57B C 1.1298(3) 0.41152(19) 0.86824(13) 0.0215(7) Uani 1 1 d .
H57B H 1.1981 0.3766 0.8550 0.026 Uiso 1 1 calc R
C58B C 1.1403(3) 0.4852(2) 0.83980(15) 0.0285(8) Uani 1 1 d .
H58D H 1.1049 0.4744 0.8027 0.043 Uiso 1 1 calc R
H58E H 1.2317 0.5032 0.8400 0.043 Uiso 1 1 calc R
H58F H 1.0912 0.5256 0.8584 0.043 Uiso 1 1 calc R
C59B C 1.1575(4) 0.4312(2) 0.92850(14) 0.0323(9) Uani 1 1 d .
H59D H 1.0874 0.4615 0.9431 0.048 Uiso 1 1 calc R
H59E H 1.2401 0.4616 0.9350 0.048 Uiso 1 1 calc R
H59F H 1.1628 0.3830 0.9460 0.048 Uiso 1 1 calc R
C60B C 0.7833(3) 0.20328(19) 0.85498(13) 0.0232(7) Uani 1 1 d .
H60B H 0.7032 0.2048 0.8308 0.028 Uiso 1 1 calc R
C61B C 0.8621(3) 0.1393(2) 0.82944(15) 0.0298(8) Uani 1 1 d .
H61D H 0.9002 0.1568 0.7974 0.045 Uiso 1 1 calc R
H61E H 0.8054 0.0928 0.8193 0.045 Uiso 1 1 calc R
H61F H 0.9315 0.1272 0.8551 0.045 Uiso 1 1 calc R
C62B C 0.7366(4) 0.1810(2) 0.90880(15) 0.0322(9) Uani 1 1 d .
H62D H 0.8115 0.1696 0.9320 0.048 Uiso 1 1 calc R
H62E H 0.6771 0.1349 0.9026 0.048 Uiso 1 1 calc R
H62F H 0.6915 0.2242 0.9262 0.048 Uiso 1 1 calc R

loop_
_atom_site_aniso_label
_atom_site_aniso_U_11
_atom_site_aniso_U_22
_atom_site_aniso_U_33
_atom_site_aniso_U_23
_atom_site_aniso_U_13
_atom_site_aniso_U_12
Ta1A 0.01602(6) 0.01449(6) 0.01395(6) 0.00278(5) -0.00171(5) -0.00096(5)
Ta2A 0.01850(6) 0.01380(6) 0.01406(6) 0.00160(5) 0.00012(5) -0.00006(5)
O1A 0.0175(11) 0.0158(11) 0.0184(12) 0.0021(9) 0.0009(9) -0.0009(9)
N1A 0.0206(14) 0.0182(14) 0.0155(14) -0.0003(11) -0.0006(10) 0.0007(11)
N2A 0.0194(14) 0.0165(14) 0.0203(15) 0.0026(11) 0.0004(11) -0.0004(11)
C10A 0.0316(19) 0.0146(16) 0.0170(17) 0.0004(13) -0.0023(13) -0.0059(14)
C11A 0.0265(18) 0.0196(17) 0.0228(18) -0.0017(14) 0.0003(14) -0.0081(14)
C12A 0.0258(18) 0.0205(17) 0.0217(18) -0.0014(14) -0.0085(14) -0.0078(14)
C13A 0.0306(19) 0.0168(17) 0.0190(17) -0.0007(14) -0.0017(14) -0.0040(14)
C14A 0.0316(19) 0.0122(16) 0.0189(17) -0.0033(13) -0.0028(14) -0.0014(14)
C15A 0.052(2) 0.0153(17) 0.025(2) 0.0033(15) -0.0024(16) -0.0043(16)
C16A 0.0250(19) 0.041(2) 0.035(2) 0.0023(18) 0.0001(16) -0.0112(17)
C17A 0.037(2) 0.043(2) 0.031(2) 0.0029(19) -0.0152(17) -0.0039(18)
C18A 0.048(2) 0.036(2) 0.0192(19) -0.0011(17) -0.0010(16) -0.0054(18)
C19A 0.041(2) 0.0206(19) 0.036(2) -0.0002(16) -0.0017(17) 0.0052(16)
C20A 0.0337(19) 0.0121(16) 0.0245(19) -0.0012(14) -0.0055(15) -0.0014(14)
C21A 0.0338(19) 0.0140(16) 0.0221(18) -0.0043(14) -0.0001(14) -0.0033(14)
C22A 0.043(2) 0.0155(17) 0.0234(19) -0.0039(14) -0.0058(15) 0.0062(15)
C23A 0.049(2) 0.0143(17) 0.029(2) -0.0021(15) 0.0141(17) 0.0029(16)
C24A 0.032(2) 0.0140(17) 0.041(2) -0.0062(16) 0.0053(16) 0.0061(15)
C25A 0.063(3) 0.0187(19) 0.032(2) 0.0055(17) -0.0164(19) -0.0018(18)
C26A 0.037(2) 0.029(2) 0.047(3) -0.0040(19) 0.0038(18) -0.0147(17)
C27A 0.077(3) 0.034(2) 0.028(2) -0.0088(18) -0.018(2) 0.017(2)
C28A 0.098(4) 0.028(2) 0.037(3) -0.0072(19) 0.034(2) -0.005(2)
C29A 0.033(2) 0.033(2) 0.073(3) -0.014(2) 0.007(2) 0.0092(18)
N31A 0.0183(14) 0.0233(15) 0.0161(14) 0.0045(12) 0.0001(10) -0.0027(11)
N32A 0.0177(14) 0.0247(15) 0.0251(16) 0.0086(13) -0.0052(11) 0.0016(12)
C30A 0.0210(16) 0.0189(16) 0.0150(16) 0.0021(13) -0.0057(12) -0.0061(13)
C31A 0.0269(18) 0.0242(18) 0.0217(18) 0.0069(15) -0.0074(14) -0.0054(14)
C32A 0.032(2) 0.031(2) 0.0229(19) 0.0095(16) -0.0065(15) -0.0042(16)
C33A 0.039(2) 0.048(3) 0.021(2) 0.0138(18) -0.0041(16) -0.0053(19)
C34A 0.043(2) 0.041(2) 0.033(2) 0.0259(19) -0.0046(18) -0.0092(19)
C35A 0.043(2) 0.024(2) 0.040(2) 0.0149(18) -0.0053(18) -0.0055(17)
C36A 0.035(2) 0.029(2) 0.026(2) 0.0089(16) -0.0043(15) -0.0047(16)
C37A 0.0222(17) 0.0289(19) 0.0161(17) 0.0049(14) 0.0003(13) -0.0019(14)
C38A 0.0264(19) 0.034(2) 0.0231(19) 0.0049(16) 0.0054(14) 0.0040(15)
C39A 0.0205(18) 0.037(2) 0.033(2) 0.0044(17) 0.0023(15) -0.0058(15)
C40A 0.0241(18) 0.0250(19) 0.037(2) 0.0094(16) -0.0069(15) 0.0024(15)
C41A 0.0218(19) 0.052(3) 0.052(3) 0.018(2) 0.0001(17) 0.0108(18)
C42A 0.031(2) 0.050(3) 0.048(3) 0.021(2) -0.0184(18) 0.0032(19)
N51A 0.0196(14) 0.0190(14) 0.0168(14) 0.0034(11) -0.0010(11) -0.0024(11)
N52A 0.0184(14) 0.0184(14) 0.0167(14) 0.0050(11) 0.0022(10) -0.0019(11)
C50A 0.0259(17) 0.0175(16) 0.0119(16) -0.0018(13) -0.0015(12) 0.0016(13)
C51A 0.0206(16) 0.0213(17) 0.0198(17) 0.0035(14) 0.0024(13) 0.0023(13)
C52A 0.0301(19) 0.0236(18) 0.0229(19) -0.0003(15) -0.0020(14) -0.0010(15)
C53A 0.030(2) 0.039(2) 0.0229(19) 0.0103(17) -0.0044(15) 0.0018(17)
C54A 0.0259(19) 0.032(2) 0.034(2) 0.0167(17) -0.0004(15) 0.0075(16)
C55A 0.0265(19) 0.0225(18) 0.036(2) 0.0038(16) 0.0029(15) 0.0045(15)
C56A 0.0234(17) 0.0239(18) 0.0216(18) -0.0014(14) 0.0001(13) 0.0038(14)
C57A 0.0200(17) 0.035(2) 0.0260(19) 0.0061(16) -0.0030(14) 0.0022(15)
C58A 0.022(2) 0.091(4) 0.034(2) 0.007(2) 0.0026(17) 0.003(2)
C59A 0.030(2) 0.064(3) 0.035(2) 0.000(2) -0.0072(17) -0.003(2)
C60A 0.0226(17) 0.0219(18) 0.0212(18) 0.0057(14) 0.0038(13) -0.0022(14)
C61A 0.0249(18) 0.032(2) 0.030(2) 0.0090(17) 0.0054(15) -0.0045(15)
C62A 0.036(2) 0.046(2) 0.024(2) 0.0102(18) 0.0082(16) -0.0018(18)
Ta1B 0.01403(6) 0.01880(7) 0.01504(7) -0.00014(5) -0.00089(5) -0.00010(5)
Ta2B 0.01429(6) 0.01641(7) 0.01469(6) 0.00088(5) -0.00009(5) 0.00037(5)
O1B 0.0182(11) 0.0185(12) 0.0188(12) 0.0017(9) 0.0016(9) -0.0011(9)
N1B 0.0183(14) 0.0168(14) 0.0222(15) -0.0019(11) 0.0006(11) 0.0013(11)
N2B 0.0175(14) 0.0236(15) 0.0208(15) 0.0003(12) 0.0007(11) 0.0013(11)
C10B 0.0108(15) 0.039(2) 0.0194(17) 0.0002(15) 0.0014(12) 0.0030(14)
C11B 0.0203(17) 0.0300(19) 0.0238(19) 0.0010(15) 0.0076(13) 0.0076(14)
C12B 0.0211(17) 0.032(2) 0.0175(17) -0.0054(15) 0.0059(13) 0.0006(14)
C13B 0.0168(16) 0.033(2) 0.0150(16) 0.0012(14) 0.0040(12) -0.0014(14)
C14B 0.0187(16) 0.0317(19) 0.0177(17) -0.0052(15) 0.0076(13) -0.0058(14)
C15B 0.0178(18) 0.075(3) 0.025(2) 0.003(2) -0.0008(15) 0.0089(19)
C16B 0.042(2) 0.038(2) 0.045(3) 0.009(2) 0.0066(19) 0.0185(19)
C17B 0.033(2) 0.044(2) 0.028(2) -0.0134(18) 0.0046(16) -0.0037(18)
C18B 0.038(2) 0.047(2) 0.022(2) 0.0094(18) 0.0075(16) 0.0096(18)
C19B 0.038(2) 0.035(2) 0.029(2) -0.0041(17) 0.0060(16) -0.0102(17)
C20B 0.0225(18) 0.032(2) 0.0220(18) 0.0000(15) 0.0039(14) 0.0117(15)
C21B 0.0164(16) 0.0256(18) 0.0248(18) 0.0016(15) 0.0056(13) 0.0059(13)
C22B 0.0221(17) 0.0202(17) 0.0203(17) 0.0015(14) 0.0048(13) 0.0048(13)
C23B 0.0233(17) 0.0198(17) 0.0265(19) 0.0001(15) 0.0066(14) 0.0020(14)
C24B 0.0300(19) 0.0261(19) 0.030(2) 0.0064(16) 0.0150(15) 0.0133(15)
C25B 0.029(2) 0.064(3) 0.029(2) 0.002(2) -0.0023(16) 0.020(2)
C26B 0.0216(18) 0.037(2) 0.039(2) 0.0004(18) 0.0085(16) -0.0045(16)
C27B 0.037(2) 0.036(2) 0.0192(19) 0.0018(16) 0.0042(15) 0.0095(17)
C28B 0.035(2) 0.029(2) 0.053(3) -0.0145(19) 0.0103(19) -0.0038(17)
C29B 0.069(3) 0.030(2) 0.048(3) 0.014(2) 0.023(2) 0.018(2)
N31B 0.0204(14) 0.0231(15) 0.0218(15) 0.0026(12) -0.0014(11) 0.0034(12)
N32B 0.0189(14) 0.0249(15) 0.0227(15) -0.0004(12) -0.0027(11) -0.0038(12)
C30B 0.0151(16) 0.037(2) 0.0134(16) 0.0003(15) 0.0021(12) -0.0002(14)
C31B 0.0182(17) 0.036(2) 0.0200(18) 0.0009(15) -0.0023(13) -0.0017(15)
C32B 0.024(2) 0.085(4) 0.022(2) -0.005(2) 0.0010(15) 0.005(2)
C33B 0.020(2) 0.130(5) 0.034(3) -0.003(3) -0.0009(17) 0.015(3)
C34B 0.025(2) 0.088(4) 0.027(2) 0.006(2) -0.0142(16) -0.005(2)
C35B 0.034(2) 0.050(3) 0.0181(19) -0.0014(17) -0.0036(15) -0.0044(18)
C36B 0.0280(19) 0.036(2) 0.0198(18) 0.0016(16) 0.0025(14) -0.0004(16)
C37B 0.0293(19) 0.032(2) 0.027(2) 0.0048(16) 0.0013(15) 0.0091(16)
C38B 0.056(3) 0.024(2) 0.034(2) 0.0028(17) -0.0050(19) 0.0079(19)
C39B 0.052(3) 0.041(2) 0.033(2) 0.0092(19) -0.0066(19) 0.014(2)
C40B 0.035(2) 0.028(2) 0.027(2) 0.0010(16) -0.0072(16) -0.0139(16)
C41B 0.058(3) 0.024(2) 0.042(3) 0.0020(18) -0.010(2) -0.0103(19)
C42B 0.041(2) 0.047(3) 0.038(2) 0.002(2) 0.0029(18) -0.022(2)
N51B 0.0168(13) 0.0182(14) 0.0193(14) 0.0034(11) -0.0035(10) -0.0009(11)
N52B 0.0199(14) 0.0165(14) 0.0173(14) 0.0018(11) -0.0016(11) -0.0010(11)
C50B 0.0230(17) 0.0179(16) 0.0133(16) -0.0017(13) 0.0012(12) 0.0029(13)
C51B 0.0213(17) 0.0154(16) 0.0254(18) 0.0018(14) -0.0053(13) -0.0001(13)
C52B 0.0296(19) 0.0200(18) 0.031(2) -0.0025(15) -0.0032(15) 0.0020(15)
C53B 0.029(2) 0.023(2) 0.057(3) -0.0076(19) -0.0070(18) 0.0082(16)
C54B 0.042(2) 0.020(2) 0.066(3) 0.009(2) -0.027(2) 0.0011(17)
C55B 0.044(2) 0.035(2) 0.038(2) 0.0172(19) -0.0157(19) -0.0031(19)
C56B 0.0269(19) 0.0276(19) 0.029(2) 0.0078(16) -0.0022(15) 0.0004(15)
C57B 0.0178(16) 0.0220(17) 0.0244(18) 0.0036(14) -0.0019(13) -0.0017(13)
C58B 0.0242(18) 0.0259(19) 0.035(2) 0.0093(16) -0.0033(15) -0.0059(15)
C59B 0.036(2) 0.029(2) 0.030(2) 0.0038(17) -0.0119(16) -0.0080(16)
C60B 0.0261(18) 0.0185(17) 0.0235(18) 0.0010(14) -0.0037(14) -0.0064(14)
C61B 0.034(2) 0.0203(18) 0.034(2) -0.0003(16) 0.0002(16) -0.0030(15)
C62B 0.038(2) 0.026(2) 0.032(2) 0.0054(17) 0.0049(16) -0.0104(16)

loop_
_atom_type_symbol
_atom_type_description
_atom_type_scat_dispersion_real
_atom_type_scat_dispersion_imag
_atom_type_scat_source
C C 0.0033 0.0016 'International Tables Vol C Tables 4.2.6.8 and 6.1.1.4'
H H 0.0000 0.0000 'International Tables Vol C Tables 4.2.6.8 and 6.1.1.4'
N N 0.0061 0.0033 'International Tables Vol C Tables 4.2.6.8 and 6.1.1.4'
O O 0.0106 0.0060 'International Tables Vol C Tables 4.2.6.8 and 6.1.1.4'
Ta Ta -0.7052 6.5227 'International Tables Vol C Tables 4.2.6.8 and 6.1.1.4'

loop_
_geom_angle_atom_site_label_1
_geom_angle_atom_site_label_2
_geom_angle_atom_site_label_3
_geom_angle
N1A Ta1A O1A 87.32(10)
N1A Ta1A N2A 42.16(10)
O1A Ta1A N2A 81.60(9)
N1A Ta1A N31A 97.37(10)
O1A Ta1A N31A 143.01(9)
N2A Ta1A N31A 77.88(10)
N1A Ta1A N32A 139.01(10)
O1A Ta1A N32A 94.44(9)
N2A Ta1A N32A 97.53(10)
N31A Ta1A N32A 58.70(10)
N1A Ta1A C10A 86.07(11)
O1A Ta1A C10A 88.14(10)
N2A Ta1A C10A 127.29(10)
N31A Ta1A C10A 128.69(11)
N32A Ta1A C10A 134.89(10)
N1A Ta1A C14A 81.75(11)
O1A Ta1A C14A 120.81(10)
N2A Ta1A C14A 120.61(10)
N31A Ta1A C14A 96.15(11)
N32A Ta1A C14A 129.62(10)
C10A Ta1A C14A 33.42(11)
N1A Ta1A C11A 118.10(11)
O1A Ta1A C11A 81.56(10)
N2A Ta1A C11A 154.60(10)
N31A Ta1A C11A 126.06(10)
N32A Ta1A C11A 102.60(10)
C10A Ta1A C11A 33.28(11)
C14A Ta1A C11A 54.98(11)
N1A Ta1A C13A 110.09(11)
O1A Ta1A C13A 135.72(10)
N2A Ta1A C13A 138.31(11)
N31A Ta1A C13A 76.81(10)
N32A Ta1A C13A 96.91(10)
C10A Ta1A C13A 54.58(11)
C14A Ta1A C13A 32.71(10)
C11A Ta1A C13A 54.21(11)
N1A Ta1A C12A 135.49(11)
O1A Ta1A C12A 108.48(10)
N2A Ta1A C12A 169.90(11)
N31A Ta1A C12A 93.68(10)
N32A Ta1A C12A 82.48(10)
C10A Ta1A C12A 54.42(11)
C14A Ta1A C12A 54.19(11)
C11A Ta1A C12A 32.56(11)
C13A Ta1A C12A 32.35(11)
N1A Ta1A Ta2A 48.93(8)
O1A Ta1A Ta2A 42.70(6)
N2A Ta1A Ta2A 42.06(7)
N31A Ta1A Ta2A 119.01(7)
N32A Ta1A Ta2A 110.54(7)
C10A Ta1A Ta2A 101.57(7)
C14A Ta1A Ta2A 119.80(7)
C11A Ta1A Ta2A 114.93(8)
C13A Ta1A Ta2A 152.46(7)
C12A Ta1A Ta2A 147.13(8)
N2A Ta2A O1A 88.50(10)
N2A Ta2A N1A 42.33(10)
O1A Ta2A N1A 81.18(9)
N2A Ta2A N52A 135.95(10)
O1A Ta2A N52A 95.81(9)
N1A Ta2A N52A 94.97(10)
N2A Ta2A N51A 94.10(10)
O1A Ta2A N51A 144.15(9)
N1A Ta2A N51A 77.07(9)
N52A Ta2A N51A 58.61(9)
N2A Ta2A C20A 85.18(12)
O1A Ta2A C20A 90.14(10)
N1A Ta2A C20A 126.59(11)
N52A Ta2A C20A 138.41(11)
N51A Ta2A C20A 125.71(10)
N2A Ta2A C21A 84.33(11)
O1A Ta2A C21A 123.77(10)
N1A Ta2A C21A 123.05(11)
N52A Ta2A C21A 126.41(10)
N51A Ta2A C21A 92.04(10)
C20A Ta2A C21A 33.75(11)
N2A Ta2A C24A 116.37(12)
O1A Ta2A C24A 79.61(10)
N1A Ta2A C24A 151.66(11)
N52A Ta2A C24A 107.51(11)
N51A Ta2A C24A 129.36(11)
C20A Ta2A C24A 33.51(12)
C21A Ta2A C24A 55.29(12)
N2A Ta2A C22A 114.26(12)
O1A Ta2A C22A 133.47(10)
N1A Ta2A C22A 142.86(11)
N52A Ta2A C22A 94.02(11)
N51A Ta2A C22A 77.20(10)
C20A Ta2A C22A 54.79(11)
C21A Ta2A C22A 32.83(11)
C24A Ta2A C22A 54.11(12)
N2A Ta2A C23A 137.09(11)
O1A Ta2A C23A 104.13(11)
N1A Ta2A C23A 174.67(11)
N52A Ta2A C23A 84.18(11)
N51A Ta2A C23A 98.07(11)
C20A Ta2A C23A 54.56(12)
C21A Ta2A C23A 54.37(12)
C24A Ta2A C23A 32.39(12)
C22A Ta2A C23A 32.28(12)
N2A Ta2A Ta1A 49.21(8)
O1A Ta2A Ta1A 42.85(6)
N1A Ta2A Ta1A 42.21(7)
N52A Ta2A Ta1A 111.06(7)
N51A Ta2A Ta1A 118.89(7)
C20A Ta2A Ta1A 101.11(8)
C21A Ta2A Ta1A 122.51(8)
C24A Ta2A Ta1A 111.53(9)
C22A Ta2A Ta1A 154.59(8)
C23A Ta2A Ta1A 142.87(9)
Ta2A O1A Ta1A 94.45(9)
N2A N1A Ta1A 77.72(15)
N2A N1A Ta2A 60.17(14)
Ta1A N1A Ta2A 88.86(10)
N1A N2A Ta2A 77.49(15)
N1A N2A Ta1A 60.12(13)
Ta2A N2A Ta1A 88.73(10)
C11A C10A C14A 108.6(3)
C11A C10A C15A 128.0(3)
C14A C10A C15A 123.0(3)
C11A C10A Ta1A 75.69(19)
C14A C10A Ta1A 75.02(18)
C15A C10A Ta1A 121.2(2)
C12A C11A C10A 107.4(3)
C12A C11A C16A 126.1(3)
C10A C11A C16A 126.4(3)
C12A C11A Ta1A 75.46(18)
C10A C11A Ta1A 71.02(18)
C16A C11A Ta1A 120.8(2)
C11A C12A C13A 108.5(3)
C11A C12A C17A 126.7(3)
C13A C12A C17A 123.9(3)
C11A C12A Ta1A 71.98(18)
C13A C12A Ta1A 73.78(18)
C17A C12A Ta1A 128.8(2)
C14A C13A C12A 107.9(3)
C14A C13A C18A 127.5(3)
C12A C13A C18A 124.0(3)
C14A C13A Ta1A 71.35(18)
C12A C13A Ta1A 73.87(18)
C18A C13A Ta1A 127.4(2)
C10A C14A C13A 107.6(3)
C10A C14A C19A 123.8(3)
C13A C14A C19A 128.2(3)
C10A C14A Ta1A 71.56(18)
C13A C14A Ta1A 75.94(19)
C19A C14A Ta1A 123.0(2)
C10A C15A H15A 109.5
C10A C15A H15B 109.5
H15A C15A H15B 109.5
C10A C15A H15C 109.5
H15A C15A H15C 109.5
H15B C15A H15C 109.5
C11A C16A H16A 109.5
C11A C16A H16B 109.5
H16A C16A H16B 109.5
C11A C16A H16C 109.5
H16A C16A H16C 109.5
H16B C16A H16C 109.5
C12A C17A H17A 109.5
C12A C17A H17B 109.5
H17A C17A H17B 109.5
C12A C17A H17C 109.5
H17A C17A H17C 109.5
H17B C17A H17C 109.5
C13A C18A H18A 109.5
C13A C18A H18B 109.5
H18A C18A H18B 109.5
C13A C18A H18C 109.5
H18A C18A H18C 109.5
H18B C18A H18C 109.5
C14A C19A H19A 109.5
C14A C19A H19B 109.5
H19A C19A H19B 109.5
C14A C19A H19C 109.5
H19A C19A H19C 109.5
H19B C19A H19C 109.5
C21A C20A C24A 108.1(3)
C21A C20A C25A 124.4(3)
C24A C20A C25A 127.0(3)
C21A C20A Ta2A 73.99(18)
C24A C20A Ta2A 76.05(19)
C25A C20A Ta2A 122.4(2)
C22A C21A C20A 107.6(3)
C22A C21A C26A 128.1(3)
C20A C21A C26A 124.1(3)
C22A C21A Ta2A 76.19(19)
C20A C21A Ta2A 72.26(18)
C26A C21A Ta2A 120.8(2)
C21A C22A C23A 108.5(3)
C21A C22A C27A 127.8(4)
C23A C22A C27A 122.9(4)
C21A C22A Ta2A 70.98(19)
C23A C22A Ta2A 74.9(2)
C27A C22A Ta2A 128.1(2)
C22A C23A C24A 108.4(3)
C22A C23A C28A 124.7(4)
C24A C23A C28A 126.0(4)
C22A C23A Ta2A 72.8(2)
C24A C23A Ta2A 72.2(2)
C28A C23A Ta2A 129.4(2)
C23A C24A C20A 107.4(3)
C23A C24A C29A 125.0(4)
C20A C24A C29A 127.6(4)
C23A C24A Ta2A 75.4(2)
C20A C24A Ta2A 70.44(19)
C29A C24A Ta2A 121.4(2)
C20A C25A H25A 109.5
C20A C25A H25B 109.5
H25A C25A H25B 109.5
C20A C25A H25C 109.5
H25A C25A H25C 109.5
H25B C25A H25C 109.5
C21A C26A H26A 109.5
C21A C26A H26B 109.5
H26A C26A H26B 109.5
C21A C26A H26C 109.5
H26A C26A H26C 109.5
H26B C26A H26C 109.5
C22A C27A H27A 109.5
C22A C27A H27B 109.5
H27A C27A H27B 109.5
C22A C27A H27C 109.5
H27A C27A H27C 109.5
H27B C27A H27C 109.5
C23A C28A H28A 109.5
C23A C28A H28B 109.5
H28A C28A H28B 109.5
C23A C28A H28C 109.5
H28A C28A H28C 109.5
H28B C28A H28C 109.5
C24A C29A H29A 109.5
C24A C29A H29B 109.5
H29A C29A H29B 109.5
C24A C29A H29C 109.5
H29A C29A H29C 109.5
H29B C29A H29C 109.5
C30A N31A C37A 121.6(3)
C30A N31A Ta1A 95.5(2)
C37A N31A Ta1A 137.2(2)
C30A N32A C40A 123.8(3)
C30A N32A Ta1A 93.48(19)
C40A N32A Ta1A 142.7(2)
N32A C30A N31A 112.1(3)
N32A C30A C31A 124.5(3)
N31A C30A C31A 123.3(3)
C36A C31A C32A 119.0(3)
C36A C31A C30A 120.9(3)
C32A C31A C30A 120.1(3)
C31A C32A C33A 120.1(4)
C31A C32A H32A 120.0
C33A C32A H32A 120.0
C34A C33A C32A 120.1(4)
C34A C33A H33A 119.9
C32A C33A H33A 119.9
C33A C34A C35A 120.2(3)
C33A C34A H34A 119.9
C35A C34A H34A 119.9
C34A C35A C36A 119.8(4)
C34A C35A H35A 120.1
C36A C35A H35A 120.1
C35A C36A C31A 120.7(4)
C35A C36A H36A 119.6
C31A C36A H36A 119.6
N31A C37A C38A 110.0(3)
N31A C37A C39A 113.1(3)
C38A C37A C39A 108.6(3)
N31A C37A H37A 108.4
C38A C37A H37A 108.4
C39A C37A H37A 108.4
C37A C38A H38A 109.5
C37A C38A H38B 109.5
H38A C38A H38B 109.5
C37A C38A H38C 109.5
H38A C38A H38C 109.5
H38B C38A H38C 109.5
C37A C39A H39A 109.5
C37A C39A H39B 109.5
H39A C39A H39B 109.5
C37A C39A H39C 109.5
H39A C39A H39C 109.5
H39B C39A H39C 109.5
N32A C40A C41A 108.9(3)
N32A C40A C42A 115.7(3)
C41A C40A C42A 109.3(3)
N32A C40A H40A 107.5
C41A C40A H40A 107.5
C42A C40A H40A 107.5
C40A C41A H41A 109.5
C40A C41A H41B 109.5
H41A C41A H41B 109.5
C40A C41A H41C 109.5
H41A C41A H41C 109.5
H41B C41A H41C 109.5
C40A C42A H42A 109.5
C40A C42A H42B 109.5
H42A C42A H42B 109.5
C40A C42A H42C 109.5
H42A C42A H42C 109.5
H42B C42A H42C 109.5
C50A N51A C57A 120.2(3)
C50A N51A Ta2A 92.30(19)
C57A N51A Ta2A 141.4(2)
C50A N52A C60A 123.3(3)
C50A N52A Ta2A 95.19(19)
C60A N52A Ta2A 141.2(2)
N51A C50A N52A 113.2(3)
N51A C50A C51A 123.8(3)
N52A C50A C51A 122.9(3)
C52A C51A C56A 118.7(3)
C52A C51A C50A 120.8(3)
C56A C51A C50A 120.4(3)
C53A C52A C51A 120.9(3)
C53A C52A H52A 119.6
C51A C52A H52A 119.6
C54A C53A C52A 119.5(3)
C54A C53A H53A 120.2
C52A C53A H53A 120.2
C55A C54A C53A 120.5(3)
C55A C54A H54A 119.8
C53A C54A H54A 119.8
C54A C55A C56A 120.3(3)
C54A C55A H55A 119.8
C56A C55A H55A 119.8
C55A C56A C51A 120.1(3)
C55A C56A H56A 120.0
C51A C56A H56A 120.0
N51A C57A C58A 112.9(3)
N51A C57A C59A 112.9(3)
C58A C57A C59A 109.0(3)
N51A C57A H57A 107.2
C58A C57A H57A 107.2
C59A C57A H57A 107.2
C57A C58A H58A 109.5
C57A C58A H58B 109.5
H58A C58A H58B 109.5
C57A C58A H58C 109.5
H58A C58A H58C 109.5
H58B C58A H58C 109.5
C57A C59A H59A 109.5
C57A C59A H59B 109.5
H59A C59A H59B 109.5
C57A C59A H59C 109.5
H59A C59A H59C 109.5
H59B C59A H59C 109.5
N52A C60A C61A 108.4(3)
N52A C60A C62A 115.7(3)
C61A C60A C62A 109.1(3)
N52A C60A H60A 107.8
C61A C60A H60A 107.8
C62A C60A H60A 107.8
C60A C61A H61A 109.5
C60A C61A H61B 109.5
H61A C61A H61B 109.5
C60A C61A H61C 109.5
H61A C61A H61C 109.5
H61B C61A H61C 109.5
C60A C62A H62A 109.5
C60A C62A H62B 109.5
H62A C62A H62B 109.5
C60A C62A H62C 109.5
H62A C62A H62C 109.5
H62B C62A H62C 109.5
N1B Ta1B O1B 88.38(10)
N1B Ta1B N2B 41.67(10)
O1B Ta1B N2B 81.83(9)
N1B Ta1B N32B 94.55(10)
O1B Ta1B N32B 144.51(10)
N2B Ta1B N32B 77.28(10)
N1B Ta1B N31B 136.73(11)
O1B Ta1B N31B 96.13(9)
N2B Ta1B N31B 96.30(10)
N32B Ta1B N31B 58.62(10)
N1B Ta1B C10B 87.98(11)
O1B Ta1B C10B 87.46(10)
N2B Ta1B C10B 128.40(10)
N32B Ta1B C10B 127.95(11)
N31B Ta1B C10B 135.10(11)
N1B Ta1B C14B 120.03(11)
O1B Ta1B C14B 80.81(10)
N2B Ta1B C14B 155.12(10)
N32B Ta1B C14B 126.28(10)
N31B Ta1B C14B 103.14(11)
C10B Ta1B C14B 33.21(11)
N1B Ta1B C11B 82.65(11)
O1B Ta1B C11B 119.80(10)
N2B Ta1B C11B 121.65(11)
N32B Ta1B C11B 95.62(11)
N31B Ta1B C11B 129.20(11)
C10B Ta1B C11B 33.12(11)
C14B Ta1B C11B 54.90(12)
N1B Ta1B C13B 136.88(11)
O1B Ta1B C13B 108.49(10)
N2B Ta1B C13B 169.65(10)
N32B Ta1B C13B 93.27(10)
N31B Ta1B C13B 82.05(10)
C10B Ta1B C13B 54.81(11)
C14B Ta1B C13B 33.28(10)
C11B Ta1B C13B 54.38(11)
N1B Ta1B C12B 110.07(11)
O1B Ta1B C12B 135.28(10)
N2B Ta1B C12B 138.58(11)
N32B Ta1B C12B 76.38(10)
N31B Ta1B C12B 96.59(10)
C10B Ta1B C12B 54.44(11)
C14B Ta1B C12B 54.56(11)
C11B Ta1B C12B 32.61(11)
C13B Ta1B C12B 32.50(11)
N1B Ta1B Ta2B 49.77(8)
O1B Ta1B Ta2B 42.65(6)
N2B Ta1B Ta2B 42.28(7)
N32B Ta1B Ta2B 118.90(7)
N31B Ta1B Ta2B 110.78(7)
C10B Ta1B Ta2B 101.92(8)
C14B Ta1B Ta2B 114.81(7)
C11B Ta1B Ta2B 120.00(8)
C13B Ta1B Ta2B 147.66(7)
C12B Ta1B Ta2B 152.59(8)
N2B Ta2B O1B 89.30(10)
N2B Ta2B N1B 41.45(10)
O1B Ta2B N1B 81.79(9)
N2B Ta2B N51B 131.38(10)
O1B Ta2B N51B 100.17(9)
N1B Ta2B N51B 92.52(9)
N2B Ta2B N52B 88.05(10)
O1B Ta2B N52B 146.09(9)
N1B Ta2B N52B 74.03(10)
N51B Ta2B N52B 58.41(9)
N2B Ta2B C20B 82.45(11)
O1B Ta2B C20B 95.20(10)
N1B Ta2B C20B 123.63(11)
N51B Ta2B C20B 142.46(11)
N52B Ta2B C20B 117.89(11)
N2B Ta2B C21B 86.08(11)
O1B Ta2B C21B 128.86(10)
N1B Ta2B C21B 122.35(11)
N51B Ta2B C21B 120.40(10)
N52B Ta2B C21B 84.65(10)
C20B Ta2B C21B 33.71(11)
N2B Ta2B C22B 117.72(11)
O1B Ta2B C22B 132.52(10)
N1B Ta2B C22B 144.41(10)
N51B Ta2B C22B 90.15(10)
N52B Ta2B C22B 77.35(10)
C20B Ta2B C22B 55.13(11)
C21B Ta2B C22B 33.12(10)
N2B Ta2B C24B 111.47(12)
O1B Ta2B C24B 80.23(10)
N1B Ta2B C24B 147.54(11)
N51B Ta2B C24B 117.11(11)
N52B Ta2B C24B 131.72(11)
C20B Ta2B C24B 33.06(12)
C21B Ta2B C24B 54.98(11)
C22B Ta2B C24B 54.39(11)
N2B Ta2B C23B 136.41(11)
O1B Ta2B C23B 100.55(10)
N1B Ta2B C23B 177.06(10)
N51B Ta2B C23B 88.83(10)
N52B Ta2B C23B 104.54(10)
C20B Ta2B C23B 54.59(11)
C21B Ta2B C23B 54.77(11)
C22B Ta2B C23B 32.91(10)
C24B Ta2B C23B 32.37(11)
N2B Ta2B Ta1B 49.44(8)
O1B Ta2B Ta1B 43.39(6)
N1B Ta2B Ta1B 42.02(7)
N51B Ta2B Ta1B 111.77(7)
N52B Ta2B Ta1B 115.97(7)
C20B Ta2B Ta1B 102.94(8)
C21B Ta2B Ta1B 126.72(8)
C22B Ta2B Ta1B 157.89(7)
C24B Ta2B Ta1B 109.74(8)
C23B Ta2B Ta1B 139.49(8)
Ta2B O1B Ta1B 93.96(9)
N2B N1B Ta1B 78.60(15)
N2B N1B Ta2B 59.80(14)
Ta1B N1B Ta2B 88.21(10)
N1B N2B Ta2B 78.75(15)
N1B N2B Ta1B 59.73(14)
Ta2B N2B Ta1B 88.27(10)
C14B C10B C11B 108.7(3)
C14B C10B C15B 127.6(3)
C11B C10B C15B 123.3(3)
C14B C10B Ta1B 74.07(18)
C11B C10B Ta1B 75.10(18)
C15B C10B Ta1B 122.8(2)
C10B C11B C12B 107.9(3)
C10B C11B C16B 124.1(3)
C12B C11B C16B 127.6(3)
C10B C11B Ta1B 71.78(18)
C12B C11B Ta1B 75.28(19)
C16B C11B Ta1B 124.5(2)
C13B C12B C11B 108.1(3)
C13B C12B C17B 123.3(3)
C11B C12B C17B 127.9(3)
C13B C12B Ta1B 72.82(19)
C11B C12B Ta1B 72.10(19)
C17B C12B Ta1B 128.4(2)
C12B C13B C14B 107.8(3)
C12B C13B C18B 124.3(3)
C14B C13B C18B 126.9(3)
C12B C13B Ta1B 74.68(19)
C14B C13B Ta1B 71.73(18)
C18B C13B Ta1B 128.5(2)
C10B C14B C13B 107.5(3)
C10B C14B C19B 126.0(3)
C13B C14B C19B 126.3(3)
C10B C14B Ta1B 72.72(18)
C13B C14B Ta1B 74.99(18)
C19B C14B Ta1B 121.6(2)
C10B C15B H15D 109.5
C10B C15B H15E 109.5
H15D C15B H15E 109.5
C10B C15B H15F 109.5
H15D C15B H15F 109.5
H15E C15B H15F 109.5
C11B C16B H16D 109.5
C11B C16B H16E 109.5
H16D C16B H16E 109.5
C11B C16B H16F 109.5
H16D C16B H16F 109.5
H16E C16B H16F 109.5
C12B C17B H17D 109.5
C12B C17B H17E 109.5
H17D C17B H17E 109.5
C12B C17B H17F 109.5
H17D C17B H17F 109.5
H17E C17B H17F 109.5
C13B C18B H18D 109.5
C13B C18B H18E 109.5
H18D C18B H18E 109.5
C13B C18B H18F 109.5
H18D C18B H18F 109.5
H18E C18B H18F 109.5
C14B C19B H19D 109.5
C14B C19B H19E 109.5
H19D C19B H19E 109.5
C14B C19B H19F 109.5
H19D C19B H19F 109.5
H19E C19B H19F 109.5
C24B C20B C21B 108.2(3)
C24B C20B C25B 126.8(3)
C21B C20B C25B 124.7(3)
C24B C20B Ta2B 76.24(19)
C21B C20B Ta2B 73.56(18)
C25B C20B Ta2B 121.0(2)
C22B C21B C20B 107.7(3)
C22B C21B C26B 128.4(3)
C20B C21B C26B 123.7(3)
C22B C21B Ta2B 75.15(19)
C20B C21B Ta2B 72.73(18)
C26B C21B Ta2B 121.7(2)
C21B C22B C23B 107.9(3)
C21B C22B C27B 127.2(3)
C23B C22B C27B 124.5(3)
C21B C22B Ta2B 71.72(19)
C23B C22B Ta2B 74.84(19)
C27B C22B Ta2B 124.8(2)
C24B C23B C22B 108.0(3)
C24B C23B C28B 126.1(3)
C22B C23B C28B 124.9(3)
C24B C23B Ta2B 73.1(2)
C22B C23B Ta2B 72.25(19)
C28B C23B Ta2B 129.7(2)
C23B C24B C20B 108.2(3)
C23B C24B C29B 123.5(4)
C20B C24B C29B 128.2(4)
C23B C24B Ta2B 74.49(19)
C20B C24B Ta2B 70.71(19)
C29B C24B Ta2B 123.7(2)
C20B C25B H25D 109.5
C20B C25B H25E 109.5
H25D C25B H25E 109.5
C20B C25B H25F 109.5
H25D C25B H25F 109.5
H25E C25B H25F 109.5
C21B C26B H26D 109.5
C21B C26B H26E 109.5
H26D C26B H26E 109.5
C21B C26B H26F 109.5
H26D C26B H26F 109.5
H26E C26B H26F 109.5
C22B C27B H27D 109.5
C22B C27B H27E 109.5
H27D C27B H27E 109.5
C22B C27B H27F 109.5
H27D C27B H27F 109.5
H27E C27B H27F 109.5
C23B C28B H28D 109.5
C23B C28B H28E 109.5
H28D C28B H28E 109.5
C23B C28B H28F 109.5
H28D C28B H28F 109.5
H28E C28B H28F 109.5
C24B C29B H29D 109.5
C24B C29B H29E 109.5
H29D C29B H29E 109.5
C24B C29B H29F 109.5
H29D C29B H29F 109.5
H29E C29B H29F 109.5
C30B N31B C37B 124.7(3)
C30B N31B Ta1B 93.45(19)
C37B N31B Ta1B 141.9(2)
C30B N32B C40B 121.5(3)
C30B N32B Ta1B 95.7(2)
C40B N32B Ta1B 137.7(2)
N32B C30B N31B 112.2(3)
N32B C30B C31B 123.2(3)
N31B C30B C31B 124.6(3)
C32B C31B C36B 118.8(3)
C32B C31B C30B 121.5(3)
C36B C31B C30B 119.6(3)
C31B C32B C33B 120.2(4)
C31B C32B H32B 119.9
C33B C32B H32B 119.9
C34B C33B C32B 120.0(4)
C34B C33B H33B 120.0
C32B C33B H33B 120.0
C35B C34B C33B 120.2(3)
C35B C34B H34B 119.9
C33B C34B H34B 119.9
C34B C35B C36B 120.0(4)
C34B C35B H35B 120.0
C36B C35B H35B 120.0
C31B C36B C35B 120.8(3)
C31B C36B H36B 119.6
C35B C36B H36B 119.6
N31B C37B C38B 108.8(3)
N31B C37B C39B 117.0(3)
C38B C37B C39B 108.4(3)
N31B C37B H37B 107.4
C38B C37B H37B 107.4
C39B C37B H37B 107.4
C37B C38B H38D 109.5
C37B C38B H38E 109.5
H38D C38B H38E 109.5
C37B C38B H38F 109.5
H38D C38B H38F 109.5
H38E C38B H38F 109.5
C37B C39B H39D 109.5
C37B C39B H39E 109.5
H39D C39B H39E 109.5
C37B C39B H39F 109.5
H39D C39B H39F 109.5
H39E C39B H39F 109.5
N32B C40B C41B 110.3(3)
N32B C40B C42B 112.6(3)
C41B C40B C42B 109.3(3)
N32B C40B H40B 108.2
C41B C40B H40B 108.2
C42B C40B H40B 108.2
C40B C41B H41D 109.5
C40B C41B H41E 109.5
H41D C41B H41E 109.5
C40B C41B H41F 109.5
H41D C41B H41F 109.5
H41E C41B H41F 109.5
C40B C42B H42D 109.5
C40B C42B H42E 109.5
H42D C42B H42E 109.5
C40B C42B H42F 109.5
H42D C42B H42F 109.5
H42E C42B H42F 109.5
C50B N51B C57B 122.6(3)
C50B N51B Ta2B 95.13(18)
C57B N51B Ta2B 142.2(2)
C50B N52B C60B 126.7(3)
C50B N52B Ta2B 93.81(19)
C60B N52B Ta2B 130.31(19)
N52B C50B N51B 111.2(3)
N52B C50B C51B 125.2(3)
N51B C50B C51B 123.5(3)
C52B C51B C56B 118.5(3)
C52B C51B C50B 121.3(3)
C56B C51B C50B 120.2(3)
C53B C52B C51B 120.5(4)
C53B C52B H52B 119.7
C51B C52B H52B 119.7
C54B C53B C52B 120.4(4)
C54B C53B H53B 119.8
C52B C53B H53B 119.8
C53B C54B C55B 120.1(3)
C53B C54B H54B 119.9
C55B C54B H54B 119.9
C54B C55B C56B 119.8(4)
C54B C55B H55B 120.1
C56B C55B H55B 120.1
C55B C56B C51B 120.6(4)
C55B C56B H56B 119.7
C51B C56B H56B 119.7
N51B C57B C58B 109.8(3)
N51B C57B C59B 113.6(3)
C58B C57B C59B 109.8(3)
N51B C57B H57B 107.8
C58B C57B H57B 107.8
C59B C57B H57B 107.8
C57B C58B H58D 109.5
C57B C58B H58E 109.5
H58D C58B H58E 109.5
C57B C58B H58F 109.5
H58D C58B H58F 109.5
H58E C58B H58F 109.5
C57B C59B H59D 109.5
C57B C59B H59E 109.5
H59D C59B H59E 109.5
C57B C59B H59F 109.5
H59D C59B H59F 109.5
H59E C59B H59F 109.5
N52B C60B C61B 115.2(3)
N52B C60B C62B 112.8(3)
C61B C60B C62B 110.2(3)
N52B C60B H60B 106.0
C61B C60B H60B 106.0
C62B C60B H60B 106.0
C60B C61B H61D 109.5
C60B C61B H61E 109.5
H61D C61B H61E 109.5
C60B C61B H61F 109.5
H61D C61B H61F 109.5
H61E C61B H61F 109.5
C60B C62B H62D 109.5
C60B C62B H62E 109.5
H62D C62B H62E 109.5
C60B C62B H62F 109.5
H62D C62B H62F 109.5
H62E C62B H62F 109.5

loop_
_geom_bond_atom_site_label_1
_geom_bond_atom_site_label_2
_geom_bond_distance
Ta1A N1A 1.943(2)
Ta1A O1A 1.972(2)
Ta1A N2A 2.189(3)
Ta1A N31A 2.231(3)
Ta1A N32A 2.277(3)
Ta1A C10A 2.437(3)
Ta1A C14A 2.482(3)
Ta1A C11A 2.498(3)
Ta1A C13A 2.541(3)
Ta1A C12A 2.542(3)
Ta1A Ta2A 2.8912(4)
Ta2A N2A 1.937(3)
Ta2A O1A 1.967(2)
Ta2A N1A 2.180(3)
Ta2A N52A 2.235(3)
Ta2A N51A 2.307(3)
Ta2A C20A 2.438(3)
Ta2A C21A 2.460(3)
Ta2A C24A 2.511(3)
Ta2A C22A 2.527(3)
Ta2A C23A 2.553(3)
N1A N2A 1.504(4)
C10A C11A 1.414(5)
C10A C14A 1.415(5)
C10A C15A 1.499(4)
C11A C12A 1.414(5)
C11A C16A 1.500(5)
C12A C13A 1.416(5)
C12A C17A 1.499(4)
C13A C14A 1.416(4)
C13A C18A 1.500(5)
C14A C19A 1.504(5)
C15A H15A 0.9800
C15A H15B 0.9800
C15A H15C 0.9800
C16A H16A 0.9800
C16A H16B 0.9800
C16A H16C 0.9800
C17A H17A 0.9800
C17A H17B 0.9800
C17A H17C 0.9800
C18A H18A 0.9800
C18A H18B 0.9800
C18A H18C 0.9800
C19A H19A 0.9800
C19A H19B 0.9800
C19A H19C 0.9800
C20A C21A 1.422(5)
C20A C24A 1.428(5)
C20A C25A 1.486(5)
C21A C22A 1.411(5)
C21A C26A 1.498(5)
C22A C23A 1.412(5)
C22A C27A 1.501(5)
C23A C24A 1.413(5)
C23A C28A 1.498(5)
C24A C29A 1.502(5)
C25A H25A 0.9800
C25A H25B 0.9800
C25A H25C 0.9800
C26A H26A 0.9800
C26A H26B 0.9800
C26A H26C 0.9800
C27A H27A 0.9800
C27A H27B 0.9800
C27A H27C 0.9800
C28A H28A 0.9800
C28A H28B 0.9800
C28A H28C 0.9800
C29A H29A 0.9800
C29A H29B 0.9800
C29A H29C 0.9800
N31A C30A 1.334(4)
N31A C37A 1.475(4)
N32A C30A 1.330(4)
N32A C40A 1.477(4)
C30A C31A 1.498(4)
C31A C36A 1.388(5)
C31A C32A 1.390(5)
C32A C33A 1.391(5)
C32A H32A 0.9500
C33A C34A 1.377(6)
C33A H33A 0.9500
C34A C35A 1.378(6)
C34A H34A 0.9500
C35A C36A 1.384(5)
C35A H35A 0.9500
C36A H36A 0.9500
C37A C38A 1.520(5)
C37A C39A 1.535(5)
C37A H37A 1.0000
C38A H38A 0.9800
C38A H38B 0.9800
C38A H38C 0.9800
C39A H39A 0.9800
C39A H39B 0.9800
C39A H39C 0.9800
C40A C41A 1.507(5)
C40A C42A 1.540(5)
C40A H40A 1.0000
C41A H41A 0.9800
C41A H41B 0.9800
C41A H41C 0.9800
C42A H42A 0.9800
C42A H42B 0.9800
C42A H42C 0.9800
N51A C50A 1.326(4)
N51A C57A 1.478(4)
N52A C50A 1.338(4)
N52A C60A 1.475(4)
C50A C51A 1.501(4)
C51A C52A 1.393(4)
C51A C56A 1.395(4)
C52A C53A 1.385(5)
C52A H52A 0.9500
C53A C54A 1.380(5)
C53A H53A 0.9500
C54A C55A 1.375(5)
C54A H54A 0.9500
C55A C56A 1.385(5)
C55A H55A 0.9500
C56A H56A 0.9500
C57A C58A 1.507(5)
C57A C59A 1.525(5)
C57A H57A 1.0000
C58A H58A 0.9800
C58A H58B 0.9800
C58A H58C 0.9800
C59A H59A 0.9800
C59A H59B 0.9800
C59A H59C 0.9800
C60A C61A 1.523(4)
C60A C62A 1.524(5)
C60A H60A 1.0000
C61A H61A 0.9800
C61A H61B 0.9800
C61A H61C 0.9800
C62A H62A 0.9800
C62A H62B 0.9800
C62A H62C 0.9800
Ta1B N1B 1.934(3)
Ta1B O1B 1.989(2)
Ta1B N2B 2.196(3)
Ta1B N32B 2.230(3)
Ta1B N31B 2.266(3)
Ta1B C10B 2.461(3)
Ta1B C14B 2.478(3)
Ta1B C11B 2.503(3)
Ta1B C13B 2.521(3)
Ta1B C12B 2.544(3)
Ta1B Ta2B 2.8887(4)
Ta2B N2B 1.944(3)
Ta2B O1B 1.962(2)
Ta2B N1B 2.207(3)
Ta2B N51B 2.233(2)
Ta2B N52B 2.269(3)
Ta2B C20B 2.445(3)
Ta2B C21B 2.455(3)
Ta2B C22B 2.500(3)
Ta2B C24B 2.516(3)
Ta2B C23B 2.533(3)
N1B N2B 1.489(4)
C10B C14B 1.411(5)
C10B C11B 1.415(5)
C10B C15B 1.498(4)
C11B C12B 1.418(5)
C11B C16B 1.499(5)
C12B C13B 1.418(5)
C12B C17B 1.498(5)
C13B C14B 1.432(4)
C13B C18B 1.498(5)
C14B C19B 1.502(5)
C15B H15D 0.9800
C15B H15E 0.9800
C15B H15F 0.9800
C16B H16D 0.9800
C16B H16E 0.9800
C16B H16F 0.9800
C17B H17D 0.9800
C17B H17E 0.9800
C17B H17F 0.9800
C18B H18D 0.9800
C18B H18E 0.9800
C18B H18F 0.9800
C19B H19D 0.9800
C19B H19E 0.9800
C19B H19F 0.9800
C20B C24B 1.413(5)
C20B C21B 1.421(5)
C20B C25B 1.508(5)
C21B C22B 1.413(4)
C21B C26B 1.503(5)
C22B C23B 1.426(5)
C22B C27B 1.503(5)
C23B C24B 1.407(5)
C23B C28B 1.504(5)
C24B C29B 1.496(5)
C25B H25D 0.9800
C25B H25E 0.9800
C25B H25F 0.9800
C26B H26D 0.9800
C26B H26E 0.9800
C26B H26F 0.9800
C27B H27D 0.9800
C27B H27E 0.9800
C27B H27F 0.9800
C28B H28D 0.9800
C28B H28E 0.9800
C28B H28F 0.9800
C29B H29D 0.9800
C29B H29E 0.9800
C29B H29F 0.9800
N31B C30B 1.337(4)
N31B C37B 1.480(4)
N32B C30B 1.315(4)
N32B C40B 1.484(4)
C30B C31B 1.496(4)
C31B C32B 1.377(5)
C31B C36B 1.381(5)
C32B C33B 1.390(5)
C32B H32B 0.9500
C33B C34B 1.376(6)
C33B H33B 0.9500
C34B C35B 1.358(6)
C34B H34B 0.9500
C35B C36B 1.385(5)
C35B H35B 0.9500
C36B H36B 0.9500
C37B C38B 1.516(5)
C37B C39B 1.536(5)
C37B H37B 1.0000
C38B H38D 0.9800
C38B H38E 0.9800
C38B H38F 0.9800
C39B H39D 0.9800
C39B H39E 0.9800
C39B H39F 0.9800
C40B C41B 1.522(5)
C40B C42B 1.533(5)
C40B H40B 1.0000
C41B H41D 0.9800
C41B H41E 0.9800
C41B H41F 0.9800
C42B H42D 0.9800
C42B H42E 0.9800
C42B H42F 0.9800
N51B C50B 1.336(4)
N51B C57B 1.471(4)
N52B C50B 1.326(4)
N52B C60B 1.478(4)
C50B C51B 1.492(4)
C51B C52B 1.386(5)
C51B C56B 1.396(5)
C52B C53B 1.380(5)
C52B H52B 0.9500
C53B C54B 1.374(6)
C53B H53B 0.9500
C54B C55B 1.377(6)
C54B H54B 0.9500
C55B C56B 1.385(5)
C55B H55B 0.9500
C56B H56B 0.9500
C57B C58B 1.520(5)
C57B C59B 1.527(5)
C57B H57B 1.0000
C58B H58D 0.9800
C58B H58E 0.9800
C58B H58F 0.9800
C59B H59D 0.9800
C59B H59E 0.9800
C59B H59F 0.9800
C60B C61B 1.518(5)
C60B C62B 1.535(5)
C60B H60B 1.0000
C61B H61D 0.9800
C61B H61E 0.9800
C61B H61F 0.9800
C62B H62D 0.9800
C62B H62E 0.9800
C62B H62F 0.9800

loop_
_geom_torsion_atom_site_label_1
_geom_torsion_atom_site_label_2
_geom_torsion_atom_site_label_3
_geom_torsion_atom_site_label_4
_geom_torsion
N1A Ta1A Ta2A N2A 59.87(14)
O1A Ta1A Ta2A N2A -151.59(13)
N31A Ta1A Ta2A N2A -13.35(13)
N32A Ta1A Ta2A N2A -78.09(12)
C10A Ta1A Ta2A N2A 134.13(13)
C14A Ta1A Ta2A N2A 103.96(14)
C11A Ta1A Ta2A N2A 166.37(13)
C13A Ta1A Ta2A N2A 106.6(2)
C12A Ta1A Ta2A N2A 173.09(17)
N1A Ta1A Ta2A O1A -148.54(14)
N2A Ta1A Ta2A O1A 151.59(13)
N31A Ta1A Ta2A O1A 138.24(12)
N32A Ta1A Ta2A O1A 73.49(11)
C10A Ta1A Ta2A O1A -74.29(12)
C14A Ta1A Ta2A O1A -104.46(13)
C11A Ta1A Ta2A O1A -42.05(13)
C13A Ta1A Ta2A O1A -101.82(19)
C12A Ta1A Ta2A O1A -35.32(17)
O1A Ta1A Ta2A N1A 148.54(14)
N2A Ta1A Ta2A N1A -59.87(14)
N31A Ta1A Ta2A N1A -73.22(13)
N32A Ta1A Ta2A N1A -137.96(13)
C10A Ta1A Ta2A N1A 74.26(13)
C14A Ta1A Ta2A N1A 44.08(14)
C11A Ta1A Ta2A N1A 106.50(14)
C13A Ta1A Ta2A N1A 46.7(2)
C12A Ta1A Ta2A N1A 113.22(18)
N1A Ta1A Ta2A N52A -73.36(13)
O1A Ta1A Ta2A N52A 75.18(11)
N2A Ta1A Ta2A N52A -133.23(12)
N31A Ta1A Ta2A N52A -146.58(11)
N32A Ta1A Ta2A N52A 148.67(10)
C10A Ta1A Ta2A N52A 0.89(11)
C14A Ta1A Ta2A N52A -29.28(12)
C11A Ta1A Ta2A N52A 33.13(11)
C13A Ta1A Ta2A N52A -26.64(18)
C12A Ta1A Ta2A N52A 39.86(16)
N1A Ta1A Ta2A N51A -8.51(13)
O1A Ta1A Ta2A N51A 140.03(12)
N2A Ta1A Ta2A N51A -68.39(12)
N31A Ta1A Ta2A N51A -81.73(11)
N32A Ta1A Ta2A N51A -146.48(10)
C10A Ta1A Ta2A N51A 65.74(11)
C14A Ta1A Ta2A N51A 35.57(12)
C11A Ta1A Ta2A N51A 97.98(12)
C13A Ta1A Ta2A N51A 38.21(18)
C12A Ta1A Ta2A N51A 104.70(16)
N1A Ta1A Ta2A C20A 133.46(13)
O1A Ta1A Ta2A C20A -78.00(12)
N2A Ta1A Ta2A C20A 73.58(13)
N31A Ta1A Ta2A C20A 60.24(12)
N32A Ta1A Ta2A C20A -4.51(11)
C10A Ta1A Ta2A C20A -152.29(12)
C14A Ta1A Ta2A C20A 177.54(13)
C11A Ta1A Ta2A C20A -120.05(12)
C13A Ta1A Ta2A C20A -179.82(19)
C12A Ta1A Ta2A C20A -113.32(17)
N1A Ta1A Ta2A C21A 105.06(14)
O1A Ta1A Ta2A C21A -106.39(13)
N2A Ta1A Ta2A C21A 45.19(14)
N31A Ta1A Ta2A C21A 31.84(12)
N32A Ta1A Ta2A C21A -32.90(12)
C10A Ta1A Ta2A C21A 179.32(13)
C14A Ta1A Ta2A C21A 149.15(13)
C11A Ta1A Ta2A C21A -148.44(13)
C13A Ta1A Ta2A C21A 151.78(19)
C12A Ta1A Ta2A C21A -141.72(17)
N1A Ta1A Ta2A C24A 166.74(14)
O1A Ta1A Ta2A C24A -44.72(13)
N2A Ta1A Ta2A C24A 106.87(14)
N31A Ta1A Ta2A C24A 93.52(12)
N32A Ta1A Ta2A C24A 28.77(12)
C10A Ta1A Ta2A C24A -119.00(12)
C14A Ta1A Ta2A C24A -149.18(13)
C11A Ta1A Ta2A C24A -86.77(13)
C13A Ta1A Ta2A C24A -146.54(19)
C12A Ta1A Ta2A C24A -80.04(17)
N1A Ta1A Ta2A C22A 116.4(2)
O1A Ta1A Ta2A C22A -95.1(2)
N2A Ta1A Ta2A C22A 56.5(2)
N31A Ta1A Ta2A C22A 43.2(2)
N32A Ta1A Ta2A C22A -21.6(2)
C10A Ta1A Ta2A C22A -169.4(2)
C14A Ta1A Ta2A C22A 160.5(2)
C11A Ta1A Ta2A C22A -137.1(2)
C13A Ta1A Ta2A C22A 163.1(3)
C12A Ta1A Ta2A C22A -130.4(3)
N1A Ta1A Ta2A C23A 177.45(17)
O1A Ta1A Ta2A C23A -34.01(16)
N2A Ta1A Ta2A C23A 117.58(17)
N31A Ta1A Ta2A C23A 104.23(16)
N32A Ta1A Ta2A C23A 39.48(16)
C10A Ta1A Ta2A C23A -108.30(16)
C14A Ta1A Ta2A C23A -138.47(16)
C11A Ta1A Ta2A C23A -76.06(16)
C13A Ta1A Ta2A C23A -135.8(2)
C12A Ta1A Ta2A C23A -69.3(2)
N2A Ta2A O1A Ta1A 21.12(10)
N1A Ta2A O1A Ta1A -20.78(9)
N52A Ta2A O1A Ta1A -114.93(9)
N51A Ta2A O1A Ta1A -73.81(17)
C20A Ta2A O1A Ta1A 106.30(11)
C21A Ta2A O1A Ta1A 103.28(12)
C24A Ta2A O1A Ta1A 138.28(12)
C22A Ta2A O1A Ta1A 143.91(12)
C23A Ta2A O1A Ta1A 159.62(10)
N1A Ta1A O1A Ta2A 23.20(10)
N2A Ta1A O1A Ta2A -18.80(9)
N31A Ta1A O1A Ta2A -75.51(15)
N32A Ta1A O1A Ta2A -115.77(9)
C10A Ta1A O1A Ta2A 109.34(10)
C14A Ta1A O1A Ta2A 101.94(11)
C11A Ta1A O1A Ta2A 142.12(11)
C13A Ta1A O1A Ta2A 139.60(12)
C12A Ta1A O1A Ta2A 160.68(9)
O1A Ta1A N1A N2A -80.43(15)
N31A Ta1A N1A N2A 62.72(16)
N32A Ta1A N1A N2A 13.3(2)
C10A Ta1A N1A N2A -168.75(16)
C14A Ta1A N1A N2A 157.91(16)
C11A Ta1A N1A N2A -159.38(15)
C13A Ta1A N1A N2A 141.32(15)
C12A Ta1A N1A N2A 165.67(16)
Ta2A Ta1A N1A N2A -59.68(13)
O1A Ta1A N1A Ta2A -20.75(9)
N2A Ta1A N1A Ta2A 59.68(13)
N31A Ta1A N1A Ta2A 122.41(10)
N32A Ta1A N1A Ta2A 72.94(17)
C10A Ta1A N1A Ta2A -109.07(11)
C14A Ta1A N1A Ta2A -142.41(11)
C11A Ta1A N1A Ta2A -99.70(12)
C13A Ta1A N1A Ta2A -159.00(9)
C12A Ta1A N1A Ta2A -134.65(13)
O1A Ta2A N1A N2A 97.53(15)
N52A Ta2A N1A N2A -167.35(14)
N51A Ta2A N1A N2A -111.16(15)
C20A Ta2A N1A N2A 13.96(19)
C21A Ta2A N1A N2A -27.24(18)
C24A Ta2A N1A N2A 49.8(3)
C22A Ta2A N1A N2A -64.0(2)
Ta1A Ta2A N1A N2A 76.48(14)
N2A Ta2A N1A Ta1A -76.48(14)
O1A Ta2A N1A Ta1A 21.05(9)
N52A Ta2A N1A Ta1A 116.17(10)
N51A Ta2A N1A Ta1A 172.36(11)
C20A Ta2A N1A Ta1A -62.52(15)
C21A Ta2A N1A Ta1A -103.71(12)
C24A Ta2A N1A Ta1A -26.7(3)
C22A Ta2A N1A Ta1A -140.45(14)
Ta1A N1A N2A Ta2A 95.82(9)
Ta2A N1A N2A Ta1A -95.82(9)
O1A Ta2A N2A N1A -78.52(14)
N52A Ta2A N2A N1A 18.3(2)
N51A Ta2A N2A N1A 65.68(14)
C20A Ta2A N2A N1A -168.79(15)
C21A Ta2A N2A N1A 157.33(15)
C24A Ta2A N2A N1A -156.14(14)
C22A Ta2A N2A N1A 143.48(14)
C23A Ta2A N2A N1A 172.17(16)
Ta1A Ta2A N2A N1A -59.63(12)
O1A Ta2A N2A Ta1A -18.89(9)
N1A Ta2A N2A Ta1A 59.63(12)
N52A Ta2A N2A Ta1A 77.92(14)
N51A Ta2A N2A Ta1A 125.31(9)
C20A Ta2A N2A Ta1A -109.16(10)
C21A Ta2A N2A Ta1A -143.04(11)
C24A Ta2A N2A Ta1A -96.51(12)
C22A Ta2A N2A Ta1A -156.89(9)
C23A Ta2A N2A Ta1A -128.19(15)
O1A Ta1A N2A N1A 95.32(15)
N31A Ta1A N2A N1A -115.64(16)
N32A Ta1A N2A N1A -171.27(15)
C10A Ta1A N2A N1A 14.2(2)
C14A Ta1A N2A N1A -25.62(19)
C11A Ta1A N2A N1A 46.4(3)
C13A Ta1A N2A N1A -61.9(2)
C12A Ta1A N2A N1A -81.9(6)
Ta2A Ta1A N2A N1A 76.28(15)
N1A Ta1A N2A Ta2A -76.28(15)
O1A Ta1A N2A Ta2A 19.04(9)
N31A Ta1A N2A Ta2A 168.08(11)
N32A Ta1A N2A Ta2A 112.45(10)
C10A Ta1A N2A Ta2A -62.12(15)
C14A Ta1A N2A Ta2A -101.90(12)
C11A Ta1A N2A Ta2A -29.9(3)
C13A Ta1A N2A Ta2A -138.22(13)
C12A Ta1A N2A Ta2A -158.1(5)
N1A Ta1A C10A C11A 164.8(2)
O1A Ta1A C10A C11A 77.4(2)
N2A Ta1A C10A C11A 155.36(18)
N31A Ta1A C10A C11A -98.9(2)
N32A Ta1A C10A C11A -17.0(3)
C14A Ta1A C10A C11A -114.2(3)
C13A Ta1A C10A C11A -77.0(2)
C12A Ta1A C10A C11A -37.02(19)
Ta2A Ta1A C10A C11A 118.17(18)
N1A Ta1A C10A C14A -80.97(19)
O1A Ta1A C10A C14A -168.41(19)
N2A Ta1A C10A C14A -90.4(2)
N31A Ta1A C10A C14A 15.3(2)
N32A Ta1A C10A C14A 97.2(2)
C11A Ta1A C10A C14A 114.2(3)
C13A Ta1A C10A C14A 37.16(18)
C12A Ta1A C10A C14A 77.2(2)
Ta2A Ta1A C10A C14A -127.63(17)
N1A Ta1A C10A C15A 38.8(3)
O1A Ta1A C10A C15A -48.6(3)
N2A Ta1A C10A C15A 29.4(3)
N31A Ta1A C10A C15A 135.1(3)
N32A Ta1A C10A C15A -143.0(3)
C14A Ta1A C10A C15A 119.8(4)
C11A Ta1A C10A C15A -126.0(4)
C13A Ta1A C10A C15A 157.0(3)
C12A Ta1A C10A C15A -163.0(3)
Ta2A Ta1A C10A C15A -7.8(3)
C14A C10A C11A C12A -1.1(4)
C15A C10A C11A C12A -174.0(3)
Ta1A C10A C11A C12A 67.3(2)
C14A C10A C11A C16A 176.7(3)
C15A C10A C11A C16A 3.8(6)
Ta1A C10A C11A C16A -114.8(3)
C14A C10A C11A Ta1A -68.4(2)
C15A C10A C11A Ta1A 118.7(3)
N1A Ta1A C11A C12A -131.7(2)
O1A Ta1A C11A C12A 145.9(2)
N2A Ta1A C11A C12A -165.2(2)
N31A Ta1A C11A C12A -7.1(2)
N32A Ta1A C11A C12A 53.2(2)
C10A Ta1A C11A C12A -114.5(3)
C14A Ta1A C11A C12A -76.7(2)
C13A Ta1A C11A C12A -36.28(19)
Ta2A Ta1A C11A C12A 173.22(17)
N1A Ta1A C11A C10A -17.2(2)
O1A Ta1A C11A C10A -99.6(2)
N2A Ta1A C11A C10A -50.6(3)
N31A Ta1A C11A C10A 107.5(2)
N32A Ta1A C11A C10A 167.73(19)
C14A Ta1A C11A C10A 37.84(19)
C13A Ta1A C11A C10A 78.3(2)
C12A Ta1A C11A C10A 114.5(3)
Ta2A Ta1A C11A C10A -72.2(2)
N1A Ta1A C11A C16A 104.6(3)
O1A Ta1A C11A C16A 22.2(3)
N2A Ta1A C11A C16A 71.1(4)
N31A Ta1A C11A C16A -130.8(3)
N32A Ta1A C11A C16A -70.5(3)
C10A Ta1A C11A C16A 121.8(4)
C14A Ta1A C11A C16A 159.6(3)
C13A Ta1A C11A C16A -160.0(3)
C12A Ta1A C11A C16A -123.7(4)
Ta2A Ta1A C11A C16A 49.5(3)
C10A C11A C12A C13A 0.9(4)
C16A C11A C12A C13A -176.9(3)
Ta1A C11A C12A C13A 65.3(2)
C10A C11A C12A C17A 170.3(3)
C16A C11A C12A C17A -7.6(6)
Ta1A C11A C12A C17A -125.4(4)
C10A C11A C12A Ta1A -64.3(2)
C16A C11A C12A Ta1A 117.8(3)
N1A Ta1A C12A C11A 69.9(3)
O1A Ta1A C12A C11A -35.8(2)
N2A Ta1A C12A C11A 141.3(5)
N31A Ta1A C12A C11A 174.3(2)
N32A Ta1A C12A C11A -128.0(2)
C10A Ta1A C12A C11A 37.87(19)
C14A Ta1A C12A C11A 79.3(2)
C13A Ta1A C12A C11A 116.2(3)
Ta2A Ta1A C12A C11A -11.4(3)
N1A Ta1A C12A C13A -46.4(3)
O1A Ta1A C12A C13A -152.00(18)
N2A Ta1A C12A C13A 25.0(7)
N31A Ta1A C12A C13A 58.1(2)
N32A Ta1A C12A C13A 115.8(2)
C10A Ta1A C12A C13A -78.3(2)
C14A Ta1A C12A C13A -36.87(19)
C11A Ta1A C12A C13A -116.2(3)
Ta2A Ta1A C12A C13A -127.58(18)
N1A Ta1A C12A C17A -167.1(3)
O1A Ta1A C12A C17A 87.2(3)
N2A Ta1A C12A C17A -95.7(6)
N31A Ta1A C12A C17A -62.7(3)
N32A Ta1A C12A C17A -5.0(3)
C10A Ta1A C12A C17A 160.9(4)
C14A Ta1A C12A C17A -157.6(4)
C11A Ta1A C12A C17A 123.0(4)
C13A Ta1A C12A C17A -120.8(4)
Ta2A Ta1A C12A C17A 111.7(3)
C11A C12A C13A C14A -0.4(4)
C17A C12A C13A C14A -170.1(3)
Ta1A C12A C13A C14A 63.7(2)
C11A C12A C13A C18A 171.3(3)
C17A C12A C13A C18A 1.6(5)
Ta1A C12A C13A C18A -124.6(3)
C11A C12A C13A Ta1A -64.1(2)
C17A C12A C13A Ta1A 126.2(3)
N1A Ta1A C13A C14A 31.5(2)
O1A Ta1A C13A C14A -76.2(2)
N2A Ta1A C13A C14A 70.6(3)
N31A Ta1A C13A C14A 124.7(2)
N32A Ta1A C13A C14A -179.8(2)
C10A Ta1A C13A C14A -38.0(2)
C11A Ta1A C13A C14A -79.2(2)
C12A Ta1A C13A C14A -115.8(3)
Ta2A Ta1A C13A C14A -4.2(3)
N1A Ta1A C13A C12A 147.31(19)
O1A Ta1A C13A C12A 39.6(2)
N2A Ta1A C13A C12A -173.59(18)
N31A Ta1A C13A C12A -119.6(2)
N32A Ta1A C13A C12A -64.0(2)
C10A Ta1A C13A C12A 77.8(2)
C14A Ta1A C13A C12A 115.8(3)
C11A Ta1A C13A C12A 36.54(19)
Ta2A Ta1A C13A C12A 111.5(2)
N1A Ta1A C13A C18A -91.9(3)
O1A Ta1A C13A C18A 160.4(3)
N2A Ta1A C13A C18A -52.8(4)
N31A Ta1A C13A C18A 1.2(3)
N32A Ta1A C13A C18A 56.7(3)
C10A Ta1A C13A C18A -161.5(3)
C14A Ta1A C13A C18A -123.5(4)
C11A Ta1A C13A C18A 157.3(3)
C12A Ta1A C13A C18A 120.8(4)
Ta2A Ta1A C13A C18A -127.7(3)
C11A C10A C14A C13A 0.9(4)
C15A C10A C14A C13A 174.2(3)
Ta1A C10A C14A C13A -68.0(2)
C11A C10A C14A C19A -173.2(3)
C15A C10A C14A C19A 0.1(5)
Ta1A C10A C14A C19A 117.9(3)
C11A C10A C14A Ta1A 68.9(2)
C15A C10A C14A Ta1A -117.8(3)
C12A C13A C14A C10A -0.3(4)
C18A C13A C14A C10A -171.6(3)
Ta1A C13A C14A C10A 65.1(2)
C12A C13A C14A C19A 173.4(3)
C18A C13A C14A C19A 2.1(6)
Ta1A C13A C14A C19A -121.2(3)
C12A C13A C14A Ta1A -65.4(2)
C18A C13A C14A Ta1A 123.3(3)
N1A Ta1A C14A C10A 95.4(2)
O1A Ta1A C14A C10A 13.5(2)
N2A Ta1A C14A C10A 112.44(19)
N31A Ta1A C14A C10A -168.03(18)
N32A Ta1A C14A C10A -114.1(2)
C11A Ta1A C14A C10A -37.68(18)
C13A Ta1A C14A C10A -114.4(3)
C12A Ta1A C14A C10A -77.9(2)
Ta2A Ta1A C14A C10A 63.4(2)
N1A Ta1A C14A C13A -150.3(2)
O1A Ta1A C14A C13A 127.88(19)
N2A Ta1A C14A C13A -133.2(2)
N31A Ta1A C14A C13A -53.7(2)
N32A Ta1A C14A C13A 0.2(3)
C10A Ta1A C14A C13A 114.4(3)
C11A Ta1A C14A C13A 76.7(2)
C12A Ta1A C14A C13A 36.45(19)
Ta2A Ta1A C14A C13A 177.74(17)
N1A Ta1A C14A C19A -23.5(3)
O1A Ta1A C14A C19A -105.4(3)
N2A Ta1A C14A C19A -6.5(3)
N31A Ta1A C14A C19A 73.1(3)
N32A Ta1A C14A C19A 127.0(3)
C10A Ta1A C14A C19A -118.9(4)
C11A Ta1A C14A C19A -156.6(3)
C13A Ta1A C14A C19A 126.7(4)
C12A Ta1A C14A C19A 163.2(3)
Ta2A Ta1A C14A C19A -55.5(3)
N2A Ta2A C20A C21A -87.0(2)
O1A Ta2A C20A C21A -175.5(2)
N1A Ta2A C20A C21A -96.4(2)
N52A Ta2A C20A C21A 85.6(2)
N51A Ta2A C20A C21A 4.6(3)
C24A Ta2A C20A C21A 113.8(3)
C22A Ta2A C20A C21A 37.3(2)
C23A Ta2A C20A C21A 77.2(2)
Ta1A Ta2A C20A C21A -133.79(19)
N2A Ta2A C20A C24A 159.2(2)
O1A Ta2A C20A C24A 70.7(2)
N1A Ta2A C20A C24A 149.80(19)
N52A Ta2A C20A C24A -28.2(3)
N51A Ta2A C20A C24A -109.2(2)
C21A Ta2A C20A C24A -113.8(3)
C22A Ta2A C20A C24A -76.5(2)
C23A Ta2A C20A C24A -36.6(2)
Ta1A Ta2A C20A C24A 112.40(19)
N2A Ta2A C20A C25A 33.9(3)
O1A Ta2A C20A C25A -54.5(3)
N1A Ta2A C20A C25A 24.6(3)
N52A Ta2A C20A C25A -153.5(3)
N51A Ta2A C20A C25A 125.5(3)
C21A Ta2A C20A C25A 120.9(4)
C24A Ta2A C20A C25A -125.2(4)
C22A Ta2A C20A C25A 158.3(4)
C23A Ta2A C20A C25A -161.9(4)
Ta1A Ta2A C20A C25A -12.8(3)
C24A C20A C21A C22A 0.4(4)
C25A C20A C21A C22A 172.8(3)
Ta2A C20A C21A C22A -68.6(2)
C24A C20A C21A C26A -175.3(3)
C25A C20A C21A C26A -3.0(5)
Ta2A C20A C21A C26A 115.7(3)
C24A C20A C21A Ta2A 69.1(2)
C25A C20A C21A Ta2A -118.6(3)
N2A Ta2A C21A C22A -156.3(2)
O1A Ta2A C21A C22A 119.4(2)
N1A Ta2A C21A C22A -138.2(2)
N52A Ta2A C21A C22A -10.8(3)
N51A Ta2A C21A C22A -62.3(2)
C20A Ta2A C21A C22A 113.9(3)
C24A Ta2A C21A C22A 76.0(2)
C23A Ta2A C21A C22A 36.1(2)
Ta1A Ta2A C21A C22A 171.06(17)
N2A Ta2A C21A C20A 89.8(2)
O1A Ta2A C21A C20A 5.4(2)
N1A Ta2A C21A C20A 107.8(2)
N52A Ta2A C21A C20A -124.7(2)
N51A Ta2A C21A C20A -176.3(2)
C24A Ta2A C21A C20A -37.9(2)
C22A Ta2A C21A C20A -113.9(3)
C23A Ta2A C21A C20A -77.8(2)
Ta1A Ta2A C21A C20A 57.1(2)
N2A Ta2A C21A C26A -29.8(3)
O1A Ta2A C21A C26A -114.2(3)
N1A Ta2A C21A C26A -11.8(3)
N52A Ta2A C21A C26A 115.7(3)
N51A Ta2A C21A C26A 64.1(3)
C20A Ta2A C21A C26A -119.6(4)
C24A Ta2A C21A C26A -157.6(3)
C22A Ta2A C21A C26A 126.4(4)
C23A Ta2A C21A C26A 162.6(3)
Ta1A Ta2A C21A C26A -62.5(3)
C20A C21A C22A C23A 0.0(4)
C26A C21A C22A C23A 175.5(3)
Ta2A C21A C22A C23A -66.0(2)
C20A C21A C22A C27A -170.1(3)
C26A C21A C22A C27A 5.4(6)
Ta2A C21A C22A C27A 123.9(4)
C20A C21A C22A Ta2A 66.0(2)
C26A C21A C22A Ta2A -118.5(4)
N2A Ta2A C22A C21A 26.1(2)
O1A Ta2A C22A C21A -86.8(2)
N1A Ta2A C22A C21A 67.6(3)
N52A Ta2A C22A C21A 171.3(2)
N51A Ta2A C22A C21A 114.8(2)
C20A Ta2A C22A C21A -38.4(2)
C24A Ta2A C22A C21A -79.9(2)
C23A Ta2A C22A C21A -116.2(3)
Ta1A Ta2A C22A C21A -17.8(3)
N2A Ta2A C22A C23A 142.3(2)
O1A Ta2A C22A C23A 29.4(3)
N1A Ta2A C22A C23A -176.15(19)
N52A Ta2A C22A C23A -72.5(2)
N51A Ta2A C22A C23A -129.0(2)
C20A Ta2A C22A C23A 77.8(2)
C21A Ta2A C22A C23A 116.2(3)
C24A Ta2A C22A C23A 36.3(2)
Ta1A Ta2A C22A C23A 98.4(3)
N2A Ta2A C22A C27A -97.6(4)
O1A Ta2A C22A C27A 149.6(3)
N1A Ta2A C22A C27A -56.0(4)
N52A Ta2A C22A C27A 47.7(4)
N51A Ta2A C22A C27A -8.8(4)
C20A Ta2A C22A C27A -162.1(4)
C21A Ta2A C22A C27A -123.6(5)
C24A Ta2A C22A C27A 156.5(4)
C23A Ta2A C22A C27A 120.2(5)
Ta1A Ta2A C22A C27A -141.4(3)
C21A C22A C23A C24A -0.4(4)
C27A C22A C23A C24A 170.3(3)
Ta2A C22A C23A C24A -63.9(2)
C21A C22A C23A C28A -170.0(3)
C27A C22A C23A C28A 0.6(6)
Ta2A C22A C23A C28A 126.5(3)
C21A C22A C23A Ta2A 63.5(2)
C27A C22A C23A Ta2A -125.9(3)
N2A Ta2A C23A C22A -55.0(3)
O1A Ta2A C23A C22A -158.4(2)
N52A Ta2A C23A C22A 107.0(2)
N51A Ta2A C23A C22A 50.0(2)
C20A Ta2A C23A C22A -78.6(2)
C21A Ta2A C23A C22A -36.76(19)
C24A Ta2A C23A C22A -116.5(3)
Ta1A Ta2A C23A C22A -135.32(18)
N2A Ta2A C23A C24A 61.5(3)
O1A Ta2A C23A C24A -41.9(2)
N52A Ta2A C23A C24A -136.5(2)
N51A Ta2A C23A C24A 166.4(2)
C20A Ta2A C23A C24A 37.9(2)
C21A Ta2A C23A C24A 79.7(2)
C22A Ta2A C23A C24A 116.5(3)
Ta1A Ta2A C23A C24A -18.8(3)
N2A Ta2A C23A C28A -176.2(3)
O1A Ta2A C23A C28A 80.4(4)
N52A Ta2A C23A C28A -14.1(4)
N51A Ta2A C23A C28A -71.2(4)
C20A Ta2A C23A C28A 160.3(4)
C21A Ta2A C23A C28A -157.9(4)
C24A Ta2A C23A C28A 122.3(5)
C22A Ta2A C23A C28A -121.2(5)
Ta1A Ta2A C23A C28A 103.5(4)
C22A C23A C24A C20A 0.7(4)
C28A C23A C24A C20A 170.1(3)
Ta2A C23A C24A C20A -63.6(2)
C22A C23A C24A C29A -177.3(3)
C28A C23A C24A C29A -7.8(6)
Ta2A C23A C24A C29A 118.4(3)
C22A C23A C24A Ta2A 64.3(2)
C28A C23A C24A Ta2A -126.2(4)
C21A C20A C24A C23A -0.7(4)
C25A C20A C24A C23A -172.7(3)
Ta2A C20A C24A C23A 67.0(2)
C21A C20A C24A C29A 177.2(3)
C25A C20A C24A C29A 5.2(6)
Ta2A C20A C24A C29A -115.1(4)
C21A C20A C24A Ta2A -67.7(2)
C25A C20A C24A Ta2A 120.3(3)
N2A Ta2A C24A C23A -138.1(2)
O1A Ta2A C24A C23A 138.8(2)
N1A Ta2A C24A C23A -173.1(2)
N52A Ta2A C24A C23A 45.9(2)
N51A Ta2A C24A C23A -17.5(3)
C20A Ta2A C24A C23A -114.8(3)
C21A Ta2A C24A C23A -76.7(2)
C22A Ta2A C24A C23A -36.2(2)
Ta1A Ta2A C24A C23A 167.91(19)
N2A Ta2A C24A C20A -23.3(2)
O1A Ta2A C24A C20A -106.4(2)
N1A Ta2A C24A C20A -58.3(3)
N52A Ta2A C24A C20A 160.78(19)
N51A Ta2A C24A C20A 97.4(2)
C21A Ta2A C24A C20A 38.19(19)
C22A Ta2A C24A C20A 78.7(2)
C23A Ta2A C24A C20A 114.8(3)
Ta1A Ta2A C24A C20A -77.2(2)
N2A Ta2A C24A C29A 99.5(3)
O1A Ta2A C24A C29A 16.4(3)
N1A Ta2A C24A C29A 64.5(4)
N52A Ta2A C24A C29A -76.4(3)
N51A Ta2A C24A C29A -139.8(3)
C20A Ta2A C24A C29A 122.8(4)
C21A Ta2A C24A C29A 161.0(4)
C22A Ta2A C24A C29A -158.5(4)
C23A Ta2A C24A C29A -122.4(4)
Ta1A Ta2A C24A C29A 45.6(3)
N1A Ta1A N31A C30A -141.46(19)
O1A Ta1A N31A C30A -46.1(2)
N2A Ta1A N31A C30A -103.85(19)
N32A Ta1A N31A C30A 2.85(17)
C10A Ta1A N31A C30A 127.69(19)
C14A Ta1A N31A C30A 136.10(19)
C11A Ta1A N31A C30A 85.6(2)
C13A Ta1A N31A C30A 109.55(19)
C12A Ta1A N31A C30A 81.75(19)
Ta2A Ta1A N31A C30A -94.75(17)
N1A Ta1A N31A C37A 10.1(3)
O1A Ta1A N31A C37A 105.4(3)
N2A Ta1A N31A C37A 47.7(3)
N32A Ta1A N31A C37A 154.4(3)
C10A Ta1A N31A C37A -80.8(3)
C14A Ta1A N31A C37A -72.4(3)
C11A Ta1A N31A C37A -122.9(3)
C13A Ta1A N31A C37A -98.9(3)
C12A Ta1A N31A C37A -126.7(3)
Ta2A Ta1A N31A C37A 56.8(3)
N1A Ta1A N32A C30A 59.0(3)
O1A Ta1A N32A C30A 150.07(19)
N2A Ta1A N32A C30A 68.0(2)
N31A Ta1A N32A C30A -2.86(17)
C10A Ta1A N32A C30A -118.1(2)
C14A Ta1A N32A C30A -72.9(2)
C11A Ta1A N32A C30A -127.60(19)
C13A Ta1A N32A C30A -72.8(2)
C12A Ta1A N32A C30A -101.8(2)
Ta2A Ta1A N32A C30A 109.37(18)
N1A Ta1A N32A C40A -118.8(4)
O1A Ta1A N32A C40A -27.7(4)
N2A Ta1A N32A C40A -109.8(4)
N31A Ta1A N32A C40A 179.3(4)
C10A Ta1A N32A C40A 64.1(4)
C14A Ta1A N32A C40A 109.3(4)
C11A Ta1A N32A C40A 54.6(4)
C13A Ta1A N32A C40A 109.4(4)
C12A Ta1A N32A C40A 80.4(4)
Ta2A Ta1A N32A C40A -68.4(4)
C40A N32A C30A N31A -177.2(3)
Ta1A N32A C30A N31A 4.4(3)
C40A N32A C30A C31A 3.2(5)
Ta1A N32A C30A C31A -175.2(3)
C37A N31A C30A N32A -162.1(3)
Ta1A N31A C30A N32A -4.5(3)
C37A N31A C30A C31A 17.5(4)
Ta1A N31A C30A C31A 175.1(3)
N32A C30A C31A C36A 59.6(5)
N31A C30A C31A C36A -120.0(4)
N32A C30A C31A C32A -119.9(4)
N31A C30A C31A C32A 60.5(4)
C36A C31A C32A C33A -0.7(5)
C30A C31A C32A C33A 178.8(3)
C31A C32A C33A C34A 0.1(5)
C32A C33A C34A C35A 0.8(6)
C33A C34A C35A C36A -1.1(6)
C34A C35A C36A C31A 0.4(6)
C32A C31A C36A C35A 0.5(5)
C30A C31A C36A C35A -179.0(3)
C30A N31A C37A C38A 179.4(3)
Ta1A N31A C37A C38A 33.3(4)
C30A N31A C37A C39A 57.8(4)
Ta1A N31A C37A C39A -88.3(4)
C30A N32A C40A C41A 177.6(3)
Ta1A N32A C40A C41A -5.1(5)
C30A N32A C40A C42A 54.0(4)
Ta1A N32A C40A C42A -128.6(3)
N2A Ta2A N51A C50A -138.22(19)
O1A Ta2A N51A C50A -45.1(3)
N1A Ta2A N51A C50A -99.20(19)
N52A Ta2A N51A C50A 4.95(17)
C20A Ta2A N51A C50A 134.77(19)
C21A Ta2A N51A C50A 137.32(19)
C24A Ta2A N51A C50A 92.4(2)
C22A Ta2A N51A C50A 107.8(2)
C23A Ta2A N51A C50A 83.0(2)
Ta1A Ta2A N51A C50A -93.34(18)
N2A Ta2A N51A C57A 11.0(3)
O1A Ta2A N51A C57A 104.1(3)
N1A Ta2A N51A C57A 50.0(3)
N52A Ta2A N51A C57A 154.1(4)
C20A Ta2A N51A C57A -76.1(4)
C21A Ta2A N51A C57A -73.5(3)
C24A Ta2A N51A C57A -118.4(3)
C22A Ta2A N51A C57A -103.0(4)
C23A Ta2A N51A C57A -127.8(3)
Ta1A Ta2A N51A C57A 55.8(4)
N2A Ta2A N52A C50A 54.4(2)
O1A Ta2A N52A C50A 148.26(18)
N1A Ta2A N52A C50A 66.65(19)
N51A Ta2A N52A C50A -4.92(17)
C20A Ta2A N52A C50A -114.9(2)
C21A Ta2A N52A C50A -71.5(2)
C24A Ta2A N52A C50A -130.83(19)
C22A Ta2A N52A C50A -77.3(2)
C23A Ta2A N52A C50A -108.1(2)
Ta1A Ta2A N52A C50A 106.90(17)
N2A Ta2A N52A C60A -118.8(3)
O1A Ta2A N52A C60A -25.0(3)
N1A Ta2A N52A C60A -106.6(3)
N51A Ta2A N52A C60A -178.1(4)
C20A Ta2A N52A C60A 71.8(4)
C21A Ta2A N52A C60A 115.3(3)
C24A Ta2A N52A C60A 56.0(4)
C22A Ta2A N52A C60A 109.5(3)
C23A Ta2A N52A C60A 78.7(3)
Ta1A Ta2A N52A C60A -66.3(3)
C57A N51A C50A N52A -166.0(3)
Ta2A N51A C50A N52A -7.7(3)
C57A N51A C50A C51A 13.7(5)
Ta2A N51A C50A C51A 172.0(3)
C60A N52A C50A N51A -177.1(3)
Ta2A N52A C50A N51A 8.0(3)
C60A N52A C50A C51A 3.2(5)
Ta2A N52A C50A C51A -171.7(3)
N51A C50A C51A C52A 69.9(4)
N52A C50A C51A C52A -110.4(4)
N51A C50A C51A C56A -112.3(4)
N52A C50A C51A C56A 67.3(4)
C56A C51A C52A C53A -0.7(5)
C50A C51A C52A C53A 177.0(3)
C51A C52A C53A C54A -0.2(6)
C52A C53A C54A C55A 0.7(6)
C53A C54A C55A C56A -0.4(6)
C54A C55A C56A C51A -0.5(5)
C52A C51A C56A C55A 1.0(5)
C50A C51A C56A C55A -176.7(3)
C50A N51A C57A C58A 127.6(4)
Ta2A N51A C57A C58A -16.1(5)
C50A N51A C57A C59A -108.2(4)
Ta2A N51A C57A C59A 108.1(4)
C50A N52A C60A C61A -178.4(3)
Ta2A N52A C60A C61A -6.5(5)
C50A N52A C60A C62A 58.8(4)
Ta2A N52A C60A C62A -129.3(3)
N1B Ta1B Ta2B N2B -58.40(14)
O1B Ta1B Ta2B N2B 151.86(13)
N32B Ta1B Ta2B N2B 11.21(13)
N31B Ta1B Ta2B N2B 75.95(13)
C10B Ta1B Ta2B N2B -135.35(13)
C14B Ta1B Ta2B N2B -167.73(14)
C11B Ta1B Ta2B N2B -105.41(14)
C13B Ta1B Ta2B N2B -175.22(18)
C12B Ta1B Ta2B N2B -107.5(2)
N1B Ta1B Ta2B O1B 149.74(13)
N2B Ta1B Ta2B O1B -151.86(13)
N32B Ta1B Ta2B O1B -140.65(12)
N31B Ta1B Ta2B O1B -75.91(12)
C10B Ta1B Ta2B O1B 72.78(12)
C14B Ta1B Ta2B O1B 40.40(13)
C11B Ta1B Ta2B O1B 102.73(13)
C13B Ta1B Ta2B O1B 32.92(17)
C12B Ta1B Ta2B O1B 100.64(19)
O1B Ta1B Ta2B N1B -149.74(13)
N2B Ta1B Ta2B N1B 58.40(14)
N32B Ta1B Ta2B N1B 69.61(13)
N31B Ta1B Ta2B N1B 134.35(12)
C10B Ta1B Ta2B N1B -76.95(13)
C14B Ta1B Ta2B N1B -109.33(13)
C11B Ta1B Ta2B N1B -47.01(14)
C13B Ta1B Ta2B N1B -116.82(18)
C12B Ta1B Ta2B N1B -49.1(2)
N1B Ta1B Ta2B N51B 68.12(12)
O1B Ta1B Ta2B N51B -81.61(11)
N2B Ta1B Ta2B N51B 126.52(13)
N32B Ta1B Ta2B N51B 137.73(11)
N31B Ta1B Ta2B N51B -157.53(10)
C10B Ta1B Ta2B N51B -8.83(11)
C14B Ta1B Ta2B N51B -41.21(12)
C11B Ta1B Ta2B N51B 21.11(12)
C13B Ta1B Ta2B N51B -48.70(16)
C12B Ta1B Ta2B N51B 19.03(19)
N1B Ta1B Ta2B N52B 3.78(12)
O1B Ta1B Ta2B N52B -145.96(11)
N2B Ta1B Ta2B N52B 62.18(13)
N32B Ta1B Ta2B N52B 73.39(11)
N31B Ta1B Ta2B N52B 138.13(10)
C10B Ta1B Ta2B N52B -73.17(11)
C14B Ta1B Ta2B N52B -105.55(12)
C11B Ta1B Ta2B N52B -43.23(12)
C13B Ta1B Ta2B N52B -113.04(16)
C12B Ta1B Ta2B N52B -45.31(19)
N1B Ta1B Ta2B C20B -126.44(13)
O1B Ta1B Ta2B C20B 83.82(13)
N2B Ta1B Ta2B C20B -68.04(14)
N32B Ta1B Ta2B C20B -56.83(12)
N31B Ta1B Ta2B C20B 7.91(12)
C10B Ta1B Ta2B C20B 156.61(13)
C14B Ta1B Ta2B C20B 124.23(13)
C11B Ta1B Ta2B C20B -173.45(13)
C13B Ta1B Ta2B C20B 116.74(17)
C12B Ta1B Ta2B C20B -175.53(19)
N1B Ta1B Ta2B C21B -99.75(14)
O1B Ta1B Ta2B C21B 110.51(13)
N2B Ta1B Ta2B C21B -41.35(14)
N32B Ta1B Ta2B C21B -30.14(13)
N31B Ta1B Ta2B C21B 34.60(12)
C10B Ta1B Ta2B C21B -176.70(13)
C14B Ta1B Ta2B C21B 150.91(14)
C11B Ta1B Ta2B C21B -146.76(14)
C13B Ta1B Ta2B C21B 143.43(18)
C12B Ta1B Ta2B C21B -148.8(2)
N1B Ta1B Ta2B C22B -119.7(2)
O1B Ta1B Ta2B C22B 90.5(2)
N2B Ta1B Ta2B C22B -61.3(2)
N32B Ta1B Ta2B C22B -50.1(2)
N31B Ta1B Ta2B C22B 14.6(2)
C10B Ta1B Ta2B C22B 163.3(2)
C14B Ta1B Ta2B C22B 131.0(2)
C11B Ta1B Ta2B C22B -166.7(2)
C13B Ta1B Ta2B C22B 123.5(3)
C12B Ta1B Ta2B C22B -168.8(3)
N1B Ta1B Ta2B C24B -160.22(13)
O1B Ta1B Ta2B C24B 50.05(13)
N2B Ta1B Ta2B C24B -101.82(14)
N32B Ta1B Ta2B C24B -90.61(12)
N31B Ta1B Ta2B C24B -25.87(12)
C10B Ta1B Ta2B C24B 122.83(13)
C14B Ta1B Ta2B C24B 90.45(13)
C11B Ta1B Ta2B C24B 152.77(13)
C13B Ta1B Ta2B C24B 82.96(17)
C12B Ta1B Ta2B C24B 150.7(2)
N1B Ta1B Ta2B C23B -176.18(15)
O1B Ta1B Ta2B C23B 34.09(15)
N2B Ta1B Ta2B C23B -117.78(16)
N32B Ta1B Ta2B C23B -106.57(14)
N31B Ta1B Ta2B C23B -41.83(14)
C10B Ta1B Ta2B C23B 106.87(15)
C14B Ta1B Ta2B C23B 74.49(15)
C11B Ta1B Ta2B C23B 136.81(15)
C13B Ta1B Ta2B C23B 67.00(19)
C12B Ta1B Ta2B C23B 134.7(2)
N2B Ta2B O1B Ta1B -21.00(10)
N1B Ta2B O1B Ta1B 19.93(9)
N51B Ta2B O1B Ta1B 111.03(9)
N52B Ta2B O1B Ta1B 64.45(17)
C20B Ta2B O1B Ta1B -103.35(10)
C21B Ta2B O1B Ta1B -105.39(12)
C22B Ta2B O1B Ta1B -149.30(11)
C24B Ta2B O1B Ta1B -132.93(11)
C23B Ta2B O1B Ta1B -158.27(9)
N1B Ta1B O1B Ta2B -22.64(10)
N2B Ta1B O1B Ta2B 18.70(9)
N32B Ta1B O1B Ta2B 72.93(17)
N31B Ta1B O1B Ta2B 114.21(9)
C10B Ta1B O1B Ta2B -110.69(10)
C14B Ta1B O1B Ta2B -143.42(11)
C11B Ta1B O1B Ta2B -103.22(11)
C13B Ta1B O1B Ta2B -162.15(9)
C12B Ta1B O1B Ta2B -139.99(12)
O1B Ta1B N1B N2B 79.51(15)
N32B Ta1B N1B N2B -65.07(15)
N31B Ta1B N1B N2B -17.7(2)
C10B Ta1B N1B N2B 167.02(16)
C14B Ta1B N1B N2B 157.92(15)
C11B Ta1B N1B N2B -160.16(16)
C13B Ta1B N1B N2B -164.78(15)
C12B Ta1B N1B N2B -142.21(15)
Ta2B Ta1B N1B N2B 59.53(13)
O1B Ta1B N1B Ta2B 19.98(9)
N2B Ta1B N1B Ta2B -59.53(13)
N32B Ta1B N1B Ta2B -124.60(9)
N31B Ta1B N1B Ta2B -77.25(15)
C10B Ta1B N1B Ta2B 107.49(10)
C14B Ta1B N1B Ta2B 98.39(12)
C11B Ta1B N1B Ta2B 140.31(11)
C13B Ta1B N1B Ta2B 135.69(12)
C12B Ta1B N1B Ta2B 158.26(9)
O1B Ta2B N1B N2B -98.32(16)
N51B Ta2B N1B N2B 161.77(16)
N52B Ta2B N1B N2B 105.69(16)
C20B Ta2B N1B N2B -7.5(2)
C21B Ta2B N1B N2B 32.91(19)
C22B Ta2B N1B N2B 68.0(2)
C24B Ta2B N1B N2B -41.4(3)
Ta1B Ta2B N1B N2B -77.84(15)
N2B Ta2B N1B Ta1B 77.84(15)
O1B Ta2B N1B Ta1B -20.47(9)
N51B Ta2B N1B Ta1B -120.39(10)
N52B Ta2B N1B Ta1B -176.47(11)
C20B Ta2B N1B Ta1B 70.33(14)
C21B Ta2B N1B Ta1B 110.76(12)
C22B Ta2B N1B Ta1B 145.83(14)
C24B Ta2B N1B Ta1B 36.4(2)
Ta1B N1B N2B Ta2B -94.62(9)
Ta2B N1B N2B Ta1B 94.62(9)
O1B Ta2B N2B N1B 78.36(15)
N51B Ta2B N2B N1B -24.6(2)
N52B Ta2B N2B N1B -67.84(15)
C20B Ta2B N2B N1B 173.70(17)
C21B Ta2B N2B N1B -152.61(16)
C22B Ta2B N2B N1B -142.44(15)
C24B Ta2B N2B N1B 157.57(15)
C23B Ta2B N2B N1B -177.01(16)
Ta1B Ta2B N2B N1B 59.45(13)
O1B Ta2B N2B Ta1B 18.90(9)
N1B Ta2B N2B Ta1B -59.45(13)
N51B Ta2B N2B Ta1B -84.07(14)
N52B Ta2B N2B Ta1B -127.29(10)
C20B Ta2B N2B Ta1B 114.24(11)
C21B Ta2B N2B Ta1B 147.94(11)
C22B Ta2B N2B Ta1B 158.10(9)
C24B Ta2B N2B Ta1B 98.11(11)
C23B Ta2B N2B Ta1B 123.53(14)
O1B Ta1B N2B N1B -96.80(15)
N32B Ta1B N2B N1B 112.08(16)
N31B Ta1B N2B N1B 167.88(15)
C10B Ta1B N2B N1B -16.6(2)
C14B Ta1B N2B N1B -50.7(3)
C11B Ta1B N2B N1B 23.29(19)
C13B Ta1B N2B N1B 87.7(6)
C12B Ta1B N2B N1B 60.5(2)
Ta2B Ta1B N2B N1B -77.97(15)
N1B Ta1B N2B Ta2B 77.97(15)
O1B Ta1B N2B Ta2B -18.83(9)
N32B Ta1B N2B Ta2B -169.95(12)
N31B Ta1B N2B Ta2B -114.15(10)
C10B Ta1B N2B Ta2B 61.33(16)
C14B Ta1B N2B Ta2B 27.3(3)
C11B Ta1B N2B Ta2B 101.26(12)
C13B Ta1B N2B Ta2B 165.6(5)
C12B Ta1B N2B Ta2B 138.42(13)
N1B Ta1B C10B C14B -165.5(2)
O1B Ta1B C10B C14B -77.04(19)
N2B Ta1B C10B C14B -154.53(18)
N32B Ta1B C10B C14B 100.3(2)
N31B Ta1B C10B C14B 19.1(3)
C11B Ta1B C10B C14B 114.9(3)
C13B Ta1B C10B C14B 37.77(18)
C12B Ta1B C10B C14B 77.9(2)
Ta2B Ta1B C10B C14B -117.42(18)
N1B Ta1B C10B C11B 79.6(2)
O1B Ta1B C10B C11B 168.1(2)
N2B Ta1B C10B C11B 90.6(2)
N32B Ta1B C10B C11B -14.6(3)
N31B Ta1B C10B C11B -95.8(2)
C14B Ta1B C10B C11B -114.9(3)
C13B Ta1B C10B C11B -77.1(2)
C12B Ta1B C10B C11B -36.95(19)
Ta2B Ta1B C10B C11B 127.71(18)
N1B Ta1B C10B C15B -40.7(3)
O1B Ta1B C10B C15B 47.8(3)
N2B Ta1B C10B C15B -29.7(4)
N32B Ta1B C10B C15B -134.9(3)
N31B Ta1B C10B C15B 143.9(3)
C14B Ta1B C10B C15B 124.8(4)
C11B Ta1B C10B C15B -120.3(4)
C13B Ta1B C10B C15B 162.6(4)
C12B Ta1B C10B C15B -157.3(4)
Ta2B Ta1B C10B C15B 7.4(3)
C14B C10B C11B C12B 0.2(4)
C15B C10B C11B C12B -173.0(3)
Ta1B C10B C11B C12B 67.2(2)
C14B C10B C11B C16B 173.1(3)
C15B C10B C11B C16B -0.1(5)
Ta1B C10B C11B C16B -119.8(3)
C14B C10B C11B Ta1B -67.1(2)
C15B C10B C11B Ta1B 119.8(3)
N1B Ta1B C11B C10B -97.6(2)
O1B Ta1B C11B C10B -13.7(2)
N2B Ta1B C11B C10B -113.0(2)
N32B Ta1B C11B C10B 168.5(2)
N31B Ta1B C11B C10B 115.0(2)
C14B Ta1B C11B C10B 37.39(19)
C13B Ta1B C11B C10B 78.5(2)
C12B Ta1B C11B C10B 114.9(3)
Ta2B Ta1B C11B C10B -63.4(2)
N1B Ta1B C11B C12B 147.5(2)
O1B Ta1B C11B C12B -128.6(2)
N2B Ta1B C11B C12B 132.1(2)
N32B Ta1B C11B C12B 53.6(2)
N31B Ta1B C11B C12B 0.1(3)
C10B Ta1B C11B C12B -114.9(3)
C14B Ta1B C11B C12B -77.5(2)
C13B Ta1B C11B C12B -36.37(19)
Ta2B Ta1B C11B C12B -178.22(17)
N1B Ta1B C11B C16B 21.7(3)
O1B Ta1B C11B C16B 105.5(3)
N2B Ta1B C11B C16B 6.3(3)
N32B Ta1B C11B C16B -72.2(3)
N31B Ta1B C11B C16B -125.7(3)
C10B Ta1B C11B C16B 119.3(4)
C14B Ta1B C11B C16B 156.7(4)
C13B Ta1B C11B C16B -162.2(4)
C12B Ta1B C11B C16B -125.9(4)
Ta2B Ta1B C11B C16B 55.9(3)
C10B C11B C12B C13B -0.5(4)
C16B C11B C12B C13B -173.1(3)
Ta1B C11B C12B C13B 64.4(2)
C10B C11B C12B C17B 169.9(3)
C16B C11B C12B C17B -2.7(6)
Ta1B C11B C12B C17B -125.2(4)
C10B C11B C12B Ta1B -64.9(2)
C16B C11B C12B Ta1B 122.5(4)
N1B Ta1B C12B C13B -150.78(18)
O1B Ta1B C12B C13B -41.7(2)
N2B Ta1B C12B C13B 171.21(17)
N32B Ta1B C12B C13B 119.3(2)
N31B Ta1B C12B C13B 63.88(19)
C10B Ta1B C12B C13B -78.7(2)
C14B Ta1B C12B C13B -37.58(18)
C11B Ta1B C12B C13B -116.2(3)
Ta2B Ta1B C12B C13B -112.9(2)
N1B Ta1B C12B C11B -34.6(2)
O1B Ta1B C12B C11B 74.5(2)
N2B Ta1B C12B C11B -72.6(2)
N32B Ta1B C12B C11B -124.5(2)
N31B Ta1B C12B C11B -179.9(2)
C10B Ta1B C12B C11B 37.5(2)
C14B Ta1B C12B C11B 78.6(2)
C13B Ta1B C12B C11B 116.2(3)
Ta2B Ta1B C12B C11B 3.3(3)
N1B Ta1B C12B C17B 90.0(3)
O1B Ta1B C12B C17B -160.9(3)
N2B Ta1B C12B C17B 52.0(4)
N32B Ta1B C12B C17B 0.1(3)
N31B Ta1B C12B C17B -55.3(3)
C10B Ta1B C12B C17B 162.1(4)
C14B Ta1B C12B C17B -156.8(4)
C11B Ta1B C12B C17B 124.6(4)
C13B Ta1B C12B C17B -119.2(4)
Ta2B Ta1B C12B C17B 127.9(3)
C11B C12B C13B C14B 0.7(4)
C17B C12B C13B C14B -170.3(3)
Ta1B C12B C13B C14B 64.6(2)
C11B C12B C13B C18B 169.6(3)
C17B C12B C13B C18B -1.4(5)
Ta1B C12B C13B C18B -126.5(3)
C11B C12B C13B Ta1B -63.9(2)
C17B C12B C13B Ta1B 125.1(3)
N1B Ta1B C13B C12B 42.1(2)
O1B Ta1B C13B C12B 150.40(18)
N2B Ta1B C13B C12B -34.3(6)
N32B Ta1B C13B C12B -58.08(19)
N31B Ta1B C13B C12B -115.76(19)
C10B Ta1B C13B C12B 77.4(2)
C14B Ta1B C13B C12B 115.1(3)
C11B Ta1B C13B C12B 36.50(19)
Ta2B Ta1B C13B C12B 127.55(18)
N1B Ta1B C13B C14B -73.0(3)
O1B Ta1B C13B C14B 35.3(2)
N2B Ta1B C13B C14B -149.4(5)
N32B Ta1B C13B C14B -173.2(2)
N31B Ta1B C13B C14B 129.1(2)
C10B Ta1B C13B C14B -37.7(2)
C11B Ta1B C13B C14B -78.6(2)
C12B Ta1B C13B C14B -115.1(3)
Ta2B Ta1B C13B C14B 12.4(3)
N1B Ta1B C13B C18B 164.0(3)
O1B Ta1B C13B C18B -87.7(3)
N2B Ta1B C13B C18B 87.6(7)
N32B Ta1B C13B C18B 63.8(3)
N31B Ta1B C13B C18B 6.1(3)
C10B Ta1B C13B C18B -160.7(4)
C14B Ta1B C13B C18B -123.0(4)
C11B Ta1B C13B C18B 158.4(4)
C12B Ta1B C13B C18B 121.9(4)
Ta2B Ta1B C13B C18B -110.6(3)
C11B C10B C14B C13B 0.2(4)
C15B C10B C14B C13B 173.0(3)
Ta1B C10B C14B C13B -67.5(2)
C11B C10B C14B C19B -175.3(3)
C15B C10B C14B C19B -2.5(6)
Ta1B C10B C14B C19B 116.9(3)
C11B C10B C14B Ta1B 67.7(2)
C15B C10B C14B Ta1B -119.5(4)
C12B C13B C14B C10B -0.6(4)
C18B C13B C14B C10B -169.1(3)
Ta1B C13B C14B C10B 66.0(2)
C12B C13B C14B C19B 175.0(3)
C18B C13B C14B C19B 6.4(6)
Ta1B C13B C14B C19B -118.5(3)
C12B C13B C14B Ta1B -66.5(2)
C18B C13B C14B Ta1B 124.9(3)
N1B Ta1B C14B C10B 16.8(2)
O1B Ta1B C14B C10B 99.5(2)
N2B Ta1B C14B C10B 53.2(3)
N32B Ta1B C14B C10B -105.8(2)
N31B Ta1B C14B C10B -166.28(19)
C11B Ta1B C14B C10B -37.29(19)
C13B Ta1B C14B C10B -114.2(3)
C12B Ta1B C14B C10B -77.5(2)
Ta2B Ta1B C14B C10B 73.1(2)
N1B Ta1B C14B C13B 131.0(2)
O1B Ta1B C14B C13B -146.3(2)
N2B Ta1B C14B C13B 167.4(2)
N32B Ta1B C14B C13B 8.4(3)
N31B Ta1B C14B C13B -52.1(2)
C10B Ta1B C14B C13B 114.2(3)
C11B Ta1B C14B C13B 76.9(2)
C12B Ta1B C14B C13B 36.67(19)
Ta2B Ta1B C14B C13B -172.70(17)
N1B Ta1B C14B C19B -105.3(3)
O1B Ta1B C14B C19B -22.5(3)
N2B Ta1B C14B C19B -68.8(4)
N32B Ta1B C14B C19B 132.2(3)
N31B Ta1B C14B C19B 71.7(3)
C10B Ta1B C14B C19B -122.1(4)
C11B Ta1B C14B C19B -159.4(3)
C13B Ta1B C14B C19B 123.7(4)
C12B Ta1B C14B C19B 160.4(3)
Ta2B Ta1B C14B C19B -49.0(3)
N2B Ta2B C20B C24B -151.7(2)
O1B Ta2B C20B C24B -63.1(2)
N1B Ta2B C20B C24B -146.70(19)
N51B Ta2B C20B C24B 51.1(3)
N52B Ta2B C20B C24B 124.6(2)
C21B Ta2B C20B C24B 114.0(3)
C22B Ta2B C20B C24B 76.7(2)
C23B Ta2B C20B C24B 36.1(2)
Ta1B Ta2B C20B C24B -106.40(19)
N2B Ta2B C20B C21B 94.3(2)
O1B Ta2B C20B C21B -177.1(2)
N1B Ta2B C20B C21B 99.3(2)
N51B Ta2B C20B C21B -63.0(3)
N52B Ta2B C20B C21B 10.5(2)
C22B Ta2B C20B C21B -37.36(19)
C24B Ta2B C20B C21B -114.0(3)
C23B Ta2B C20B C21B -77.9(2)
Ta1B Ta2B C20B C21B 139.56(18)
N2B Ta2B C20B C25B -26.8(3)
O1B Ta2B C20B C25B 61.8(3)
N1B Ta2B C20B C25B -21.8(3)
N51B Ta2B C20B C25B 176.0(3)
N52B Ta2B C20B C25B -110.5(3)
C21B Ta2B C20B C25B -121.1(4)
C22B Ta2B C20B C25B -158.4(4)
C24B Ta2B C20B C25B 124.9(4)
C23B Ta2B C20B C25B 161.1(4)
Ta1B Ta2B C20B C25B 18.5(3)
C24B C20B C21B C22B -1.4(4)
C25B C20B C21B C22B -175.7(3)
Ta2B C20B C21B C22B 67.6(2)
C24B C20B C21B C26B 174.0(3)
C25B C20B C21B C26B -0.3(5)
Ta2B C20B C21B C26B -117.0(3)
C24B C20B C21B Ta2B -69.0(2)
C25B C20B C21B Ta2B 116.7(3)
N2B Ta2B C21B C22B 163.4(2)
O1B Ta2B C21B C22B -110.68(19)
N1B Ta2B C21B C22B 142.26(18)
N51B Ta2B C21B C22B 26.7(2)
N52B Ta2B C21B C22B 74.99(19)
C20B Ta2B C21B C22B -114.3(3)
C24B Ta2B C21B C22B -76.9(2)
C23B Ta2B C21B C22B -37.02(18)
Ta1B Ta2B C21B C22B -166.40(15)
N2B Ta2B C21B C20B -82.3(2)
O1B Ta2B C21B C20B 3.7(2)
N1B Ta2B C21B C20B -103.4(2)
N51B Ta2B C21B C20B 141.00(19)
N52B Ta2B C21B C20B -170.7(2)
C22B Ta2B C21B C20B 114.3(3)
C24B Ta2B C21B C20B 37.5(2)
C23B Ta2B C21B C20B 77.3(2)
Ta1B Ta2B C21B C20B -52.1(2)
N2B Ta2B C21B C26B 37.1(3)
O1B Ta2B C21B C26B 123.1(3)
N1B Ta2B C21B C26B 16.0(3)
N51B Ta2B C21B C26B -99.6(3)
N52B Ta2B C21B C26B -51.3(3)
C20B Ta2B C21B C26B 119.4(4)
C22B Ta2B C21B C26B -126.3(4)
C24B Ta2B C21B C26B 156.9(3)
C23B Ta2B C21B C26B -163.3(3)
Ta1B Ta2B C21B C26B 67.3(3)
C20B C21B C22B C23B 0.7(4)
C26B C21B C22B C23B -174.4(3)
Ta2B C21B C22B C23B 66.7(2)
C20B C21B C22B C27B 173.8(3)
C26B C21B C22B C27B -1.3(6)
Ta2B C21B C22B C27B -120.2(3)
C20B C21B C22B Ta2B -66.0(2)
C26B C21B C22B Ta2B 118.9(3)
N2B Ta2B C22B C21B -18.8(2)
O1B Ta2B C22B C21B 98.8(2)
N1B Ta2B C22B C21B -62.7(3)
N51B Ta2B C22B C21B -157.2(2)
N52B Ta2B C22B C21B -99.7(2)
C20B Ta2B C22B C21B 38.05(19)
C24B Ta2B C22B C21B 78.8(2)
C23B Ta2B C22B C21B 115.2(3)
Ta1B Ta2B C22B C21B 30.1(3)
N2B Ta2B C22B C23B -133.96(19)
O1B Ta2B C22B C23B -16.4(2)
N1B Ta2B C22B C23B -177.85(18)
N51B Ta2B C22B C23B 87.61(19)
N52B Ta2B C22B C23B 145.1(2)
C20B Ta2B C22B C23B -77.1(2)
C21B Ta2B C22B C23B -115.2(3)
C24B Ta2B C22B C23B -36.35(19)
Ta1B Ta2B C22B C23B -85.1(3)
N2B Ta2B C22B C27B 104.3(3)
O1B Ta2B C22B C27B -138.1(3)
N1B Ta2B C22B C27B 60.4(4)
N51B Ta2B C22B C27B -34.1(3)
N52B Ta2B C22B C27B 23.4(3)
C20B Ta2B C22B C27B 161.2(3)
C21B Ta2B C22B C27B 123.1(4)
C24B Ta2B C22B C27B -158.1(3)
C23B Ta2B C22B C27B -121.7(4)
Ta1B Ta2B C22B C27B 153.2(2)
C21B C22B C23B C24B 0.3(4)
C27B C22B C23B C24B -173.1(3)
Ta2B C22B C23B C24B 64.9(2)
C21B C22B C23B C28B 169.0(3)
C27B C22B C23B C28B -4.4(5)
Ta2B C22B C23B C28B -126.4(3)
C21B C22B C23B Ta2B -64.6(2)
C27B C22B C23B Ta2B 122.0(3)
N2B Ta2B C23B C24B -48.3(3)
O1B Ta2B C23B C24B 52.0(2)
N51B Ta2B C23B C24B 152.1(2)
N52B Ta2B C23B C24B -151.0(2)
C20B Ta2B C23B C24B -36.9(2)
C21B Ta2B C23B C24B -78.6(2)
C22B Ta2B C23B C24B -115.8(3)
Ta1B Ta2B C23B C24B 28.9(3)
N2B Ta2B C23B C22B 67.6(2)
O1B Ta2B C23B C22B 167.79(18)
N51B Ta2B C23B C22B -92.09(19)
N52B Ta2B C23B C22B -35.2(2)
C20B Ta2B C23B C22B 78.9(2)
C21B Ta2B C23B C22B 37.26(18)
C24B Ta2B C23B C22B 115.8(3)
Ta1B Ta2B C23B C22B 144.74(15)
N2B Ta2B C23B C28B -171.5(3)
O1B Ta2B C23B C28B -71.2(3)
N51B Ta2B C23B C28B 28.9(3)
N52B Ta2B C23B C28B 85.8(3)
C20B Ta2B C23B C28B -160.1(4)
C21B Ta2B C23B C28B 158.2(4)
C22B Ta2B C23B C28B 121.0(4)
C24B Ta2B C23B C28B -123.2(4)
Ta1B Ta2B C23B C28B -94.3(3)
C22B C23B C24B C20B -1.2(4)
C28B C23B C24B C20B -169.7(3)
Ta2B C23B C24B C20B 63.1(2)
C22B C23B C24B C29B 175.2(3)
C28B C23B C24B C29B 6.7(6)
Ta2B C23B C24B C29B -120.5(3)
C22B C23B C24B Ta2B -64.3(2)
C28B C23B C24B Ta2B 127.2(3)
C21B C20B C24B C23B 1.6(4)
C25B C20B C24B C23B 175.7(3)
Ta2B C20B C24B C23B -65.6(2)
C21B C20B C24B C29B -174.6(3)
C25B C20B C24B C29B -0.5(6)
Ta2B C20B C24B C29B 118.2(4)
C21B C20B C24B Ta2B 67.2(2)
C25B C20B C24B Ta2B -118.7(4)
N2B Ta2B C24B C23B 146.4(2)
O1B Ta2B C24B C23B -128.2(2)
N1B Ta2B C24B C23B 174.52(19)
N51B Ta2B C24B C23B -31.7(2)
N52B Ta2B C24B C23B 38.9(3)
C20B Ta2B C24B C23B 116.1(3)
C21B Ta2B C24B C23B 77.9(2)
C22B Ta2B C24B C23B 36.99(19)
Ta1B Ta2B C24B C23B -160.51(18)
N2B Ta2B C24B C20B 30.3(2)
O1B Ta2B C24B C20B 115.7(2)
N1B Ta2B C24B C20B 58.4(3)
N51B Ta2B C24B C20B -147.84(19)
N52B Ta2B C24B C20B -77.2(2)
C21B Ta2B C24B C20B -38.24(19)
C22B Ta2B C24B C20B -79.1(2)
C23B Ta2B C24B C20B -116.1(3)
Ta1B Ta2B C24B C20B 83.4(2)
N2B Ta2B C24B C29B -93.3(3)
O1B Ta2B C24B C29B -8.0(3)
N1B Ta2B C24B C29B -65.2(4)
N51B Ta2B C24B C29B 88.5(3)
N52B Ta2B C24B C29B 159.1(3)
C20B Ta2B C24B C29B -123.6(4)
C21B Ta2B C24B C29B -161.9(4)
C22B Ta2B C24B C29B 157.2(4)
C23B Ta2B C24B C29B 120.3(4)
Ta1B Ta2B C24B C29B -40.3(3)
N1B Ta1B N31B C30B -57.4(3)
O1B Ta1B N31B C30B -151.5(2)
N2B Ta1B N31B C30B -69.1(2)
N32B Ta1B N31B C30B 1.80(19)
C10B Ta1B N31B C30B 115.9(2)
C14B Ta1B N31B C30B 126.5(2)
C11B Ta1B N31B C30B 71.4(2)
C13B Ta1B N31B C30B 100.6(2)
C12B Ta1B N31B C30B 71.4(2)
Ta2B Ta1B N31B C30B -110.17(19)
N1B Ta1B N31B C37B 121.3(4)
O1B Ta1B N31B C37B 27.1(4)
N2B Ta1B N31B C37B 109.5(4)
N32B Ta1B N31B C37B -179.6(4)
C10B Ta1B N31B C37B -65.5(4)
C14B Ta1B N31B C37B -54.9(4)
C11B Ta1B N31B C37B -110.0(4)
C13B Ta1B N31B C37B -80.8(4)
C12B Ta1B N31B C37B -109.9(4)
Ta2B Ta1B N31B C37B 68.5(4)
N1B Ta1B N32B C30B 142.0(2)
O1B Ta1B N32B C30B 48.4(3)
N2B Ta1B N32B C30B 103.8(2)
N31B Ta1B N32B C30B -1.84(19)
C10B Ta1B N32B C30B -127.0(2)
C14B Ta1B N32B C30B -85.1(2)
C11B Ta1B N32B C30B -135.0(2)
C13B Ta1B N32B C30B -80.5(2)
C12B Ta1B N32B C30B -108.5(2)
Ta2B Ta1B N32B C30B 96.1(2)
N1B Ta1B N32B C40B -10.8(3)
O1B Ta1B N32B C40B -104.4(3)
N2B Ta1B N32B C40B -49.0(3)
N31B Ta1B N32B C40B -154.6(4)
C10B Ta1B N32B C40B 80.2(4)
C14B Ta1B N32B C40B 122.1(3)
C11B Ta1B N32B C40B 72.2(3)
C13B Ta1B N32B C40B 126.8(3)
C12B Ta1B N32B C40B 98.8(3)
Ta2B Ta1B N32B C40B -56.7(4)
C40B N32B C30B N31B 161.7(3)
Ta1B N32B C30B N31B 2.9(3)
C40B N32B C30B C31B -21.2(5)
Ta1B N32B C30B C31B 180.0(3)
C37B N31B C30B N32B 178.2(3)
Ta1B N31B C30B N32B -2.8(3)
C37B N31B C30B C31B 1.1(5)
Ta1B N31B C30B C31B -179.9(3)
N32B C30B C31B C32B 117.1(4)
N31B C30B C31B C32B -66.1(5)
N32B C30B C31B C36B -65.1(5)
N31B C30B C31B C36B 111.7(4)
C36B C31B C32B C33B -0.4(7)
C30B C31B C32B C33B 177.4(4)
C31B C32B C33B C34B -0.6(8)
C32B C33B C34B C35B 0.8(8)
C33B C34B C35B C36B 0.1(7)
C32B C31B C36B C35B 1.2(6)
C30B C31B C36B C35B -176.6(3)
C34B C35B C36B C31B -1.1(6)
C30B N31B C37B C38B -172.6(3)
Ta1B N31B C37B C38B 9.0(5)
C30B N31B C37B C39B -49.4(5)
Ta1B N31B C37B C39B 132.2(3)
C30B N32B C40B C41B 176.5(3)
Ta1B N32B C40B C41B -35.8(5)
C30B N32B C40B C42B -61.2(4)
Ta1B N32B C40B C42B 86.5(4)
N2B Ta2B N51B C50B -46.3(2)
O1B Ta2B N51B C50B -144.41(19)
N1B Ta2B N51B C50B -62.3(2)
N52B Ta2B N51B C50B 7.19(18)
C20B Ta2B N51B C50B 103.0(2)
C21B Ta2B N51B C50B 68.0(2)
C22B Ta2B N51B C50B 82.2(2)
C24B Ta2B N51B C50B 131.44(19)
C23B Ta2B N51B C50B 115.1(2)
Ta1B Ta2B N51B C50B -100.75(18)
N2B Ta2B N51B C57B 131.0(3)
O1B Ta2B N51B C57B 32.9(4)
N1B Ta2B N51B C57B 115.0(4)
N52B Ta2B N51B C57B -175.5(4)
C20B Ta2B N51B C57B -79.7(4)
C21B Ta2B N51B C57B -114.7(3)
C22B Ta2B N51B C57B -100.5(4)
C24B Ta2B N51B C57B -51.3(4)
C23B Ta2B N51B C57B -67.6(4)
Ta1B Ta2B N51B C57B 76.5(4)
N2B Ta2B N52B C50B 135.7(2)
O1B Ta2B N52B C50B 49.8(3)
N1B Ta2B N52B C50B 96.05(19)
N51B Ta2B N52B C50B -7.23(18)
C20B Ta2B N52B C50B -143.93(19)
C21B Ta2B N52B C50B -138.1(2)
C22B Ta2B N52B C50B -105.3(2)
C24B Ta2B N52B C50B -106.9(2)
C23B Ta2B N52B C50B -86.6(2)
Ta1B Ta2B N52B C50B 93.42(18)
N2B Ta2B N52B C60B -11.8(3)
O1B Ta2B N52B C60B -97.6(3)
N1B Ta2B N52B C60B -51.4(3)
N51B Ta2B N52B C60B -154.7(3)
C20B Ta2B N52B C60B 68.6(3)
C21B Ta2B N52B C60B 74.5(3)
C22B Ta2B N52B C60B 107.2(3)
C24B Ta2B N52B C60B 105.6(3)
C23B Ta2B N52B C60B 126.0(3)
Ta1B Ta2B N52B C60B -54.0(3)
C60B N52B C50B N51B 160.3(3)
Ta2B N52B C50B N51B 11.1(3)
C60B N52B C50B C51B -18.4(5)
Ta2B N52B C50B C51B -167.6(3)
C57B N51B C50B N52B 170.7(3)
Ta2B N51B C50B N52B -11.3(3)
C57B N51B C50B C51B -10.6(5)
Ta2B N51B C50B C51B 167.4(3)
N52B C50B C51B C52B 113.7(4)
N51B C50B C51B C52B -64.9(4)
N52B C50B C51B C56B -67.0(4)
N51B C50B C51B C56B 114.5(4)
C56B C51B C52B C53B 1.6(5)
C50B C51B C52B C53B -179.0(3)
C51B C52B C53B C54B -0.2(5)
C52B C53B C54B C55B -1.1(6)
C53B C54B C55B C56B 1.1(6)
C54B C55B C56B C51B 0.3(6)
C52B C51B C56B C55B -1.6(5)
C50B C51B C56B C55B 179.0(3)
C50B N51B C57B C58B 174.4(3)
Ta2B N51B C57B C58B -2.4(5)
C50B N51B C57B C59B -62.3(4)
Ta2B N51B C57B C59B 121.0(3)
C50B N52B C60B C61B -37.6(4)
Ta2B N52B C60B C61B 100.3(3)
C50B N52B C60B C62B 90.0(4)
Ta2B N52B C60B C62B -132.0(3)
